data_1565784
loop_
_publ_author_name
'Macker, Emilie'
'Barloy, Laurent'
'Chaumont, Alain'
'Kyritsakas, Nathalie'
'Vincent, Bruno'
'Henry, Marc'
'Mobian, Pierre'

_publ_section_title
;
 Evaluation of the stereoselectivity for titanium(IV)-based coordination
 entities induced by the enantiopure diphenylethene-1,2-diamine ligand
;
_journal_name_full 'Inorganica Chimica Acta'
_journal_page_first 119119
_journal_paper_doi 10.1016/j.ica.2019.119119
_journal_volume 498
_journal_year 2019
_chemical_absolute_configuration ad
_chemical_formula_moiety 'C112 H84 N4 O8 Ti2, 3(C7 H8)'
_chemical_formula_sum 'C133 H108 N4 O8 Ti2'
_chemical_formula_weight 1986.03
_space_group_crystal_system monoclinic
_space_group_IT_number 4
_space_group_name_Hall 'P 2yb'
_space_group_name_H-M_alt 'P 1 21 1'
_atom_sites_solution_hydrogens geom
_audit_creation_method SHELXL-2014/6
_cell_angle_alpha 90
_cell_angle_beta 102.927(2)
_cell_angle_gamma 90
_cell_formula_units_Z 4
_cell_length_a 20.1956(11)
_cell_length_b 26.3701(15)
_cell_length_c 21.0982(9)
_cell_measurement_reflns_used 58800
_cell_measurement_temperature 173(2)
_cell_measurement_theta_max 25.
_cell_measurement_theta_min 2.5
_cell_volume 10951.3(10)
_computing_cell_refinement 'Bruker SAINT'
_computing_data_collection 'Bruker APEX2'
_computing_data_reduction 'Bruker SAINT'
_computing_molecular_graphics 'Bruker SHELXTL'
_computing_publication_material 'Bruker SHELXTL'
_computing_structure_refinement 'SHELXL-2014 (Sheldrick 2014)'
_computing_structure_solution 'SHELXS-97 (Sheldrick 2008)'
_diffrn_ambient_temperature 173(2)
_diffrn_measured_fraction_theta_full 0.970
_diffrn_measured_fraction_theta_max 0.928
_diffrn_measurement_device_type 'Bruker APEX-II CCD'
_diffrn_measurement_method '\f and \w scans'
_diffrn_radiation_type MoK\a
_diffrn_radiation_wavelength 0.71073
_diffrn_reflns_av_R_equivalents 0.0321
_diffrn_reflns_av_unetI/netI 0.1793
_diffrn_reflns_Laue_measured_fraction_full 0.970
_diffrn_reflns_Laue_measured_fraction_max 0.928
_diffrn_reflns_limit_h_max 27
_diffrn_reflns_limit_h_min -27
_diffrn_reflns_limit_k_max 37
_diffrn_reflns_limit_k_min -37
_diffrn_reflns_limit_l_max 27
_diffrn_reflns_limit_l_min 0
_diffrn_reflns_number 58843
_diffrn_reflns_point_group_measured_fraction_full 0.960
_diffrn_reflns_point_group_measured_fraction_max 0.912
_diffrn_reflns_theta_full 25.242
_diffrn_reflns_theta_max 30.110
_diffrn_reflns_theta_min 1.256
_exptl_absorpt_coefficient_mu 0.207
_exptl_absorpt_correction_T_max 0.998
_exptl_absorpt_correction_T_min 0.991
_exptl_absorpt_correction_type multi-scan
_exptl_absorpt_process_details sadbs
_exptl_crystal_colour orange
_exptl_crystal_density_diffrn 1.205
_exptl_crystal_description prism
_exptl_crystal_F_000 4168
_exptl_crystal_size_max 0.040
_exptl_crystal_size_mid 0.030
_exptl_crystal_size_min 0.030
_refine_diff_density_max 1.792
_refine_diff_density_min -0.998
_refine_diff_density_rms 0.102
_refine_ls_abs_structure_details
;
 Flack x determined using 9481 quotients [(I+)-(I-)]/[(I+)+(I-)]
 (Parsons, Flack and Wagner, Acta Cryst. B69 (2013) 249-259).
;
_refine_ls_abs_structure_Flack 0.191(17)
_refine_ls_extinction_coef .
_refine_ls_extinction_method none
_refine_ls_goodness_of_fit_ref 1.023
_refine_ls_hydrogen_treatment constr
_refine_ls_matrix_type full
_refine_ls_number_parameters 2425
_refine_ls_number_reflns 58843
_refine_ls_number_restraints 12
_refine_ls_restrained_S_all 1.023
_refine_ls_R_factor_all 0.2037
_refine_ls_R_factor_gt 0.0957
_refine_ls_shift/su_max 0.001
_refine_ls_shift/su_mean 0.000
_refine_ls_structure_factor_coef Fsqd
_refine_ls_weighting_details 'w=1/[\s^2^(Fo^2^)+(0.1342P)^2^] where P=(Fo^2^+2Fc^2^)/3'
_refine_ls_weighting_scheme calc
_refine_ls_wR_factor_gt 0.2326
_refine_ls_wR_factor_ref 0.2683
_reflns_Friedel_coverage 0.926
_reflns_Friedel_fraction_full 0.949
_reflns_Friedel_fraction_max 0.895
_reflns_number_gt 27094
_reflns_number_total 58843
_reflns_threshold_expression 'I > 2\s(I)'
_cod_data_source_file ICA-2019-498-119119.cif
_cod_data_source_block e3557a_b
_cod_depositor_comments
;
The following automatic conversions were performed:

data item '_exptl_crystal_density_meas' value 'none' was changed to
'?' -- the value is perceived as not measured.

Automatic conversion script
Id: cif_fix_values 8738 2021-04-28 16:35:53Z antanas 
;
_cod_original_sg_symbol_H-M 'P 21'
_cod_database_code 1565784
_shelx_space_group_comment
;
The symmetry employed for this shelxl refinement is uniquely defined
by the following loop, which should always be used as a source of
symmetry information in preference to the above space-group names.
They are only intended as comments.
;
_shelx_estimated_absorpt_t_min 0.992
_shelx_estimated_absorpt_t_max 0.994
_shelxl_version_number 2014/6

loop_
_space_group_symop_operation_xyz
'x, y, z'
'-x, y+1/2, -z'

loop_
_atom_site_label
_atom_site_type_symbol
_atom_site_fract_x
_atom_site_fract_y
_atom_site_fract_z
_atom_site_U_iso_or_equiv
_atom_site_adp_type
_atom_site_occupancy
_atom_site_site_symmetry_order
_atom_site_calc_flag
_atom_site_refinement_flags_posn
_atom_site_refinement_flags_adp
_atom_site_refinement_flags_occupancy
_atom_site_disorder_assembly
_atom_site_disorder_group
Ti1 Ti -0.09555(7) 0.53786(5) 0.45512(6) 0.0170(3) Uani 1 1 d . . . . .
Ti2 Ti 0.33737(7) 0.53374(5) 0.66845(6) 0.0184(3) Uani 1 1 d . . . . .
C1 C -0.2617(4) 0.5703(3) 0.2905(4) 0.026(2) Uani 1 1 d . . . . .
C2 C -0.2727(4) 0.5837(3) 0.3524(4) 0.026(2) Uani 1 1 d . . . . .
H2 H -0.2570 0.5619 0.3885 0.032 Uiso 1 1 calc R U . . .
C3 C -0.3061(5) 0.6283(4) 0.3607(4) 0.038(2) Uani 1 1 d . . . . .
H3 H -0.3143 0.6359 0.4023 0.046 Uiso 1 1 calc R U . . .
C4 C -0.3279(5) 0.6621(4) 0.3103(5) 0.046(3) Uani 1 1 d . . . . .
H4 H -0.3499 0.6929 0.3163 0.055 Uiso 1 1 calc R U . . .
C5 C -0.3148(4) 0.6474(4) 0.2463(5) 0.037(2) Uani 1 1 d . . . . .
H5 H -0.3283 0.6695 0.2101 0.044 Uiso 1 1 calc R U . . .
C6 C -0.2845(4) 0.6040(4) 0.2392(5) 0.037(2) Uani 1 1 d . . . . .
H6 H -0.2780 0.5953 0.1973 0.045 Uiso 1 1 calc R U . . .
C7 C -0.2306(4) 0.5204(3) 0.2798(3) 0.0193(18) Uani 1 1 d . . . . .
C8 C -0.1679(5) 0.5066(4) 0.3188(4) 0.028(2) Uani 1 1 d . . . . .
O1 O -0.1385(3) 0.5400(2) 0.3657(2) 0.0241(13) Uani 1 1 d . . . . .
C9 C -0.1362(4) 0.4618(3) 0.3075(3) 0.0194(18) Uani 1 1 d . . . . .
C10 C -0.1722(5) 0.4301(4) 0.2577(4) 0.034(2) Uani 1 1 d . . . . .
H10 H -0.1526 0.3986 0.2502 0.041 Uiso 1 1 calc R U . . .
C11 C -0.2330(5) 0.4427(4) 0.2203(4) 0.039(3) Uani 1 1 d . . . . .
H11 H -0.2560 0.4202 0.1876 0.047 Uiso 1 1 calc R U . . .
C12 C -0.2622(5) 0.4900(4) 0.2304(4) 0.038(2) Uani 1 1 d . . . . .
H12 H -0.3038 0.5004 0.2027 0.045 Uiso 1 1 calc R U . . .
C13 C -0.0623(4) 0.4461(3) 0.3384(4) 0.0196(18) Uani 1 1 d . . . . .
C14 C -0.0293(4) 0.4516(3) 0.4035(4) 0.0190(18) Uani 1 1 d . . . . .
O2 O -0.0597(3) 0.47443(19) 0.4469(2) 0.0180(12) Uani 1 1 d . . . . .
C15 C 0.0382(4) 0.4338(3) 0.4265(4) 0.0211(18) Uani 1 1 d . . . . .
C16 C 0.0698(4) 0.4096(3) 0.3830(4) 0.030(2) Uani 1 1 d . . . . .
H16 H 0.1143 0.3964 0.3985 0.036 Uiso 1 1 calc R U . . .
C17 C 0.0382(4) 0.4040(3) 0.3161(4) 0.030(2) Uani 1 1 d . . . . .
H17 H 0.0612 0.3881 0.2868 0.036 Uiso 1 1 calc R U . . .
C18 C -0.0255(4) 0.4218(3) 0.2955(4) 0.026(2) Uani 1 1 d . . . . .
H18 H -0.0471 0.4182 0.2509 0.031 Uiso 1 1 calc R U . . .
C19 C 0.0784(4) 0.4391(3) 0.4952(4) 0.0211(19) Uani 1 1 d . . . . .
C20 C 0.1485(4) 0.4413(3) 0.5066(4) 0.0208(18) Uani 1 1 d . . . . .
H20 H 0.1695 0.4435 0.4707 0.025 Uiso 1 1 calc R U . . .
C21 C 0.1902(4) 0.4404(3) 0.5707(4) 0.0211(19) Uani 1 1 d . . . . .
H21 H 0.2381 0.4431 0.5766 0.025 Uiso 1 1 calc R U . . .
C22 C 0.1630(4) 0.4358(3) 0.6230(4) 0.024(2) Uani 1 1 d . . . . .
C23 C 0.0921(4) 0.4368(3) 0.6146(4) 0.0197(16) Uani 1 1 d . . . . .
H23 H 0.0723 0.4359 0.6513 0.024 Uiso 1 1 calc R U . . .
C24 C 0.0496(4) 0.4390(3) 0.5502(4) 0.0211(17) Uani 1 1 d . . . . .
H24 H 0.0017 0.4406 0.5446 0.025 Uiso 1 1 calc R U . . .
C25 C 0.2026(4) 0.4283(3) 0.6923(4) 0.0214(15) Uani 1 1 d . . . . .
C26 C 0.2707(4) 0.4452(3) 0.7160(4) 0.0206(15) Uani 1 1 d . . . . .
O3 O 0.3018(3) 0.4697(2) 0.6737(2) 0.0203(13) Uani 1 1 d . . . . .
C27 C 0.3062(4) 0.4378(3) 0.7820(4) 0.0270(17) Uani 1 1 d . . . . .
C28 C 0.2729(5) 0.4116(4) 0.8224(4) 0.037(2) Uani 1 1 d . . . . .
H28 H 0.2957 0.4059 0.8663 0.044 Uiso 1 1 calc R U . . .
C29 C 0.2055(5) 0.3930(4) 0.8002(4) 0.041(2) Uani 1 1 d . . . . .
H29 H 0.1837 0.3753 0.8290 0.049 Uiso 1 1 calc R U . . .
C30 C 0.1713(4) 0.4013(3) 0.7344(4) 0.034(2) Uani 1 1 d . . . . .
H30 H 0.1268 0.3883 0.7190 0.041 Uiso 1 1 calc R U . . .
C31 C 0.3789(4) 0.4526(3) 0.8106(3) 0.0215(13) Uani 1 1 d . . . . .
C32 C 0.4095(4) 0.4978(3) 0.8012(4) 0.0215(13) Uani 1 1 d . . . . .
O4 O 0.3794(3) 0.5326(2) 0.7581(2) 0.0231(13) Uani 1 1 d . . . . .
C33 C 0.4716(4) 0.5114(3) 0.8390(4) 0.0243(19) Uani 1 1 d . . . . .
C34 C 0.5091(5) 0.4782(5) 0.8869(4) 0.048(3) Uani 1 1 d . . . . .
H34 H 0.5523 0.4873 0.9125 0.057 Uiso 1 1 calc R U . . .
C35 C 0.4791(5) 0.4312(4) 0.8943(4) 0.041(3) Uani 1 1 d . . . . .
H35 H 0.5030 0.4080 0.9257 0.049 Uiso 1 1 calc R U . . .
C36 C 0.4164(4) 0.4175(4) 0.8580(4) 0.032(2) Uani 1 1 d . . . . .
H36 H 0.3978 0.3853 0.8640 0.039 Uiso 1 1 calc R U . . .
C37 C 0.5050(4) 0.5613(4) 0.8311(4) 0.033(2) Uani 1 1 d . . . . .
C38 C 0.5147(4) 0.5799(4) 0.7685(4) 0.030(2) Uani 1 1 d . . . . .
H38 H 0.4960 0.5604 0.7310 0.036 Uiso 1 1 calc R U . . .
C39 C 0.5483(4) 0.6229(4) 0.7602(5) 0.037(2) Uani 1 1 d . . . . .
H39 H 0.5560 0.6318 0.7188 0.044 Uiso 1 1 calc R U . . .
C40 C 0.5709(5) 0.6533(4) 0.8139(5) 0.047(3) Uani 1 1 d . . . . .
H40 H 0.5947 0.6838 0.8098 0.056 Uiso 1 1 calc R U . . .
C41 C 0.5587(4) 0.6388(4) 0.8764(5) 0.040(2) Uani 1 1 d . . . . .
H41 H 0.5699 0.6611 0.9127 0.048 Uiso 1 1 calc R U . . .
C42 C 0.5295(4) 0.5907(4) 0.8822(4) 0.032(2) Uani 1 1 d . . . . .
H42 H 0.5274 0.5789 0.9243 0.038 Uiso 1 1 calc R U . . .
C43 C -0.2714(4) 0.4495(3) 0.4783(4) 0.024(2) Uani 1 1 d . . . . .
C44 C -0.2378(5) 0.4342(3) 0.4267(4) 0.027(2) Uani 1 1 d . . . . .
H44 H -0.1900 0.4371 0.4319 0.033 Uiso 1 1 calc R U . . .
C45 C -0.2794(6) 0.4151(4) 0.3689(4) 0.045(3) Uani 1 1 d . . . . .
H45 H -0.2593 0.4064 0.3337 0.054 Uiso 1 1 calc R U . . .
C46 C -0.3485(5) 0.4085(4) 0.3618(4) 0.043(3) Uani 1 1 d . . . . .
H46 H -0.3755 0.3943 0.3232 0.052 Uiso 1 1 calc R U . . .
C47 C -0.3764(5) 0.4227(4) 0.4111(5) 0.045(3) Uani 1 1 d . . . . .
H47 H -0.4238 0.4178 0.4066 0.054 Uiso 1 1 calc R U . . .
C48 C -0.3391(5) 0.4444(4) 0.4688(5) 0.042(3) Uani 1 1 d . . . . .
H48 H -0.3618 0.4555 0.5013 0.050 Uiso 1 1 calc R U . . .
C49 C -0.2314(4) 0.4716(3) 0.5411(4) 0.0254(18) Uani 1 1 d . . . . .
C50 C -0.1853(4) 0.5117(3) 0.5438(4) 0.0203(17) Uani 1 1 d . . . . .
O5 O -0.1747(3) 0.5304(2) 0.4859(2) 0.0260(14) Uani 1 1 d . . . . .
C51 C -0.1554(4) 0.5346(3) 0.6017(4) 0.0250(19) Uani 1 1 d . . . . .
C52 C -0.1697(5) 0.5146(4) 0.6596(4) 0.037(2) Uani 1 1 d . . . . .
H52 H -0.1496 0.5295 0.7004 0.044 Uiso 1 1 calc R U . . .
C53 C -0.2124(5) 0.4737(4) 0.6569(4) 0.039(3) Uani 1 1 d . . . . .
H53 H -0.2212 0.4602 0.6960 0.047 Uiso 1 1 calc R U . . .
C54 C -0.2423(4) 0.4523(3) 0.5990(4) 0.026(2) Uani 1 1 d . . . . .
H54 H -0.2710 0.4236 0.5982 0.031 Uiso 1 1 calc R U . . .
C55 C -0.1116(4) 0.5802(3) 0.6092(4) 0.0268(18) Uani 1 1 d . . . . .
C56 C -0.0554(4) 0.5856(3) 0.5807(3) 0.0168(17) Uani 1 1 d . . . . .
O6 O -0.0433(3) 0.5503(2) 0.5416(2) 0.0231(13) Uani 1 1 d . . . . .
C57 C -0.0100(4) 0.6275(3) 0.6006(4) 0.0216(18) Uani 1 1 d . . . . .
C58 C -0.0266(5) 0.6653(4) 0.6383(4) 0.042(2) Uani 1 1 d . . . . .
H58 H 0.0033 0.6934 0.6492 0.050 Uiso 1 1 calc R U . . .
C59 C -0.0849(5) 0.6639(4) 0.6609(5) 0.047(3) Uani 1 1 d . . . . .
H59 H -0.0974 0.6920 0.6839 0.057 Uiso 1 1 calc R U . . .
C60 C -0.1247(5) 0.6218(4) 0.6500(5) 0.044(2) Uani 1 1 d . . . . .
H60 H -0.1625 0.6195 0.6698 0.053 Uiso 1 1 calc R U . . .
C61 C 0.0593(4) 0.6278(3) 0.5801(4) 0.0243(19) Uani 1 1 d . . . . .
C62 C 0.0920(4) 0.6705(3) 0.5709(4) 0.030(2) Uani 1 1 d . . . . .
H62 H 0.0704 0.7020 0.5747 0.036 Uiso 1 1 calc R U . . .
C63 C 0.1517(5) 0.6712(3) 0.5570(4) 0.032(2) Uani 1 1 d . . . . .
H63 H 0.1732 0.7030 0.5549 0.038 Uiso 1 1 calc R U . . .
C64 C 0.1848(4) 0.6283(3) 0.5454(4) 0.0192(18) Uani 1 1 d . . . . .
C65 C 0.1527(4) 0.5826(3) 0.5538(4) 0.0195(12) Uani 1 1 d . . . . .
H65 H 0.1739 0.5513 0.5480 0.023 Uiso 1 1 calc R U . . .
C66 C 0.0894(4) 0.5829(3) 0.5709(4) 0.0195(12) Uani 1 1 d . . . . .
H66 H 0.0674 0.5518 0.5761 0.023 Uiso 1 1 calc R U . . .
C67 C 0.2543(4) 0.6283(3) 0.5270(4) 0.028(2) Uani 1 1 d . . . . .
C68 C 0.2984(4) 0.5881(3) 0.5440(4) 0.0226(19) Uani 1 1 d . . . . .
O7 O 0.2886(3) 0.5506(2) 0.5840(2) 0.0220(13) Uani 1 1 d . . . . .
C69 C 0.3569(4) 0.5850(4) 0.5185(4) 0.029(2) Uani 1 1 d . . . . .
C70 C 0.3702(5) 0.6260(3) 0.4805(4) 0.038(2) Uani 1 1 d . . . . .
H70 H 0.4102 0.6255 0.4639 0.046 Uiso 1 1 calc R U . . .
C71 C 0.3281(5) 0.6655(4) 0.4670(5) 0.043(3) Uani 1 1 d . . . . .
H71 H 0.3390 0.6923 0.4410 0.051 Uiso 1 1 calc R U . . .
C72 C 0.2679(5) 0.6686(4) 0.4904(4) 0.042(2) Uani 1 1 d . . . . .
H72 H 0.2384 0.6970 0.4813 0.050 Uiso 1 1 calc R U . . .
C73 C 0.4031(4) 0.5394(4) 0.5225(4) 0.0297(9) Uani 1 1 d . . . . .
C74 C 0.4316(5) 0.5131(3) 0.5808(4) 0.0297(9) Uani 1 1 d . . . . .
O8 O 0.4162(3) 0.5266(2) 0.6374(2) 0.0275(14) Uani 1 1 d . . . . .
C75 C 0.4793(5) 0.4736(4) 0.5802(4) 0.0297(9) Uani 1 1 d . . . . .
C76 C 0.4926(5) 0.4583(3) 0.5216(4) 0.0297(9) Uani 1 1 d . . . . .
H76 H 0.5221 0.4304 0.5200 0.036 Uiso 1 1 calc R U . . .
C77 C 0.4628(4) 0.4838(3) 0.4656(4) 0.0297(9) Uani 1 1 d . . . . .
H77 H 0.4736 0.4743 0.4257 0.036 Uiso 1 1 calc R U . . .
C78 C 0.4188(5) 0.5218(3) 0.4662(4) 0.0297(9) Uani 1 1 d . . . . .
H78 H 0.3975 0.5372 0.4261 0.036 Uiso 1 1 calc R U . . .
C79 C 0.5195(4) 0.4495(3) 0.6414(4) 0.026(2) Uani 1 1 d . . . . .
C80 C 0.4856(5) 0.4305(4) 0.6890(5) 0.042(3) Uani 1 1 d . . . . .
H80 H 0.4379 0.4338 0.6840 0.050 Uiso 1 1 calc R U . . .
C81 C 0.5267(6) 0.4065(5) 0.7443(5) 0.050(3) Uani 1 1 d . . . . .
H81 H 0.5069 0.3955 0.7788 0.060 Uiso 1 1 calc R U . . .
C82 C 0.5952(5) 0.3990(4) 0.7484(5) 0.047(3) Uani 1 1 d . . . . .
H82 H 0.6223 0.3826 0.7853 0.056 Uiso 1 1 calc R U . . .
C83 C 0.6234(4) 0.4149(4) 0.6999(4) 0.033(2) Uani 1 1 d . . . . .
H83 H 0.6701 0.4082 0.7025 0.039 Uiso 1 1 calc R U . . .
C84 C 0.5874(4) 0.4400(3) 0.6478(4) 0.028(2) Uani 1 1 d . . . . .
H84 H 0.6095 0.4514 0.6151 0.034 Uiso 1 1 calc R U . . .
N1 N -0.1173(3) 0.6201(2) 0.4486(3) 0.0216(14) Uani 1 1 d . . . . .
H1A H -0.1587 0.6243 0.4212 0.026 Uiso 1 1 calc R U . . .
H1B H -0.1212 0.6307 0.4886 0.026 Uiso 1 1 calc R U . . .
C85 C -0.0696(4) 0.6540(3) 0.4269(4) 0.0225(16) Uani 1 1 d . . . . .
H85 H -0.0319 0.6614 0.4653 0.027 Uiso 1 1 calc R U . . .
C86 C -0.1013(5) 0.7026(3) 0.4025(4) 0.028(2) Uani 1 1 d . . . . .
C87 C -0.0798(6) 0.7491(4) 0.4368(6) 0.060(3) Uani 1 1 d . . . . .
H87 H -0.0400 0.7488 0.4708 0.072 Uiso 1 1 calc R U . . .
C88 C -0.1149(7) 0.7939(5) 0.4220(7) 0.080(4) Uani 1 1 d . . . . .
H88 H -0.1012 0.8238 0.4466 0.096 Uiso 1 1 calc R U . . .
C89 C -0.1690(6) 0.7942(4) 0.3717(6) 0.062(3) Uani 1 1 d . . . . .
H89 H -0.1921 0.8253 0.3599 0.074 Uiso 1 1 calc R U . . .
C90 C -0.1931(5) 0.7507(4) 0.3359(4) 0.046(3) Uani 1 1 d . . . . .
H90 H -0.2330 0.7523 0.3021 0.055 Uiso 1 1 calc R U . . .
C91 C -0.1597(5) 0.7071(4) 0.3493(4) 0.038(2) Uani 1 1 d . . . . .
H91 H -0.1749 0.6782 0.3232 0.046 Uiso 1 1 calc R U . . .
N2 N -0.0130(3) 0.5760(2) 0.4132(3) 0.0189(14) Uani 1 1 d . . . . .
H2A H 0.0233 0.5836 0.4459 0.023 Uiso 1 1 calc R U . . .
H2B H 0.0011 0.5545 0.3852 0.023 Uiso 1 1 calc R U . . .
C92 C -0.0401(4) 0.6228(3) 0.3786(4) 0.0277(17) Uani 1 1 d . . . . .
H92 H -0.0786 0.6129 0.3420 0.033 Uiso 1 1 calc R U . . .
C93 C 0.0142(5) 0.6490(3) 0.3490(4) 0.035(2) Uani 1 1 d . . . . .
C94 C 0.0117(6) 0.6403(5) 0.2843(5) 0.062(3) Uani 1 1 d . . . . .
H94 H -0.0252 0.6223 0.2582 0.074 Uiso 1 1 calc R U . . .
C95 C 0.0597(9) 0.6569(6) 0.2602(6) 0.101(6) Uani 1 1 d . . . . .
H95 H 0.0598 0.6471 0.2169 0.121 Uiso 1 1 calc R U . . .
C96 C 0.1143(5) 0.6895(4) 0.2930(5) 0.052(3) Uani 1 1 d . . . . .
H96 H 0.1486 0.7020 0.2728 0.062 Uiso 1 1 calc R U . . .
C97 C 0.1119(6) 0.7007(4) 0.3562(5) 0.053(3) Uani 1 1 d . . . . .
H97 H 0.1446 0.7231 0.3808 0.063 Uiso 1 1 calc R U . . .
C98 C 0.0644(5) 0.6806(4) 0.3833(5) 0.049(3) Uani 1 1 d . . . . .
H98 H 0.0649 0.6881 0.4275 0.059 Uiso 1 1 calc R U . . .
N3 N 0.2520(3) 0.5668(3) 0.7107(3) 0.0230(16) Uani 1 1 d . . . . .
H3A H 0.2161 0.5754 0.6780 0.028 Uiso 1 1 calc R U . . .
H3B H 0.2377 0.5435 0.7365 0.028 Uiso 1 1 calc R U . . .
C99 C 0.2783(4) 0.6121(3) 0.7489(4) 0.0240(16) Uani 1 1 d . . . . .
H99 H 0.3170 0.6010 0.7847 0.029 Uiso 1 1 calc R U . . .
C100 C 0.2247(4) 0.6378(3) 0.7809(4) 0.027(2) Uani 1 1 d . . . . .
C101 C 0.1689(6) 0.6598(5) 0.7459(5) 0.068(4) Uani 1 1 d . . . . .
H101 H 0.1620 0.6619 0.6999 0.082 Uiso 1 1 calc R U . . .
C102 C 0.1210(6) 0.6796(6) 0.7769(6) 0.077(4) Uani 1 1 d . . . . .
H102 H 0.0812 0.6947 0.7514 0.093 Uiso 1 1 calc R U . . .
C103 C 0.1284(5) 0.6782(4) 0.8394(5) 0.047(3) Uani 1 1 d . . . . .
H103 H 0.0964 0.6942 0.8597 0.057 Uiso 1 1 calc R U . . .
C104 C 0.1841(8) 0.6529(5) 0.8759(6) 0.080(4) Uani 1 1 d . . . . .
H104 H 0.1880 0.6478 0.9212 0.097 Uiso 1 1 calc R U . . .
C105 C 0.2325(6) 0.6357(4) 0.8472(5) 0.058(3) Uani 1 1 d . . . . .
H105 H 0.2729 0.6217 0.8732 0.070 Uiso 1 1 calc R U . . .
N4 N 0.3599(4) 0.6158(3) 0.6828(3) 0.0308(18) Uani 1 1 d . . . . .
H4A H 0.3996 0.6193 0.7130 0.037 Uiso 1 1 calc R U . . .
H4B H 0.3664 0.6290 0.6447 0.037 Uiso 1 1 calc R U . . .
C106 C 0.3071(4) 0.6458(3) 0.7038(4) 0.0274(17) Uani 1 1 d . . . . .
H106 H 0.2701 0.6528 0.6646 0.033 Uiso 1 1 calc R U . . .
C107 C 0.3352(4) 0.6954(3) 0.7314(4) 0.0279(19) Uani 1 1 d . . . . .
C108 C 0.3010(5) 0.7408(4) 0.7101(5) 0.051(3) Uani 1 1 d . . . . .
H108 H 0.2581 0.7390 0.6803 0.061 Uiso 1 1 calc R U . . .
C109 C 0.3259(7) 0.7859(5) 0.7298(6) 0.080(4) Uani 1 1 d . . . . .
H109 H 0.3009 0.8154 0.7134 0.097 Uiso 1 1 calc R U . . .
C110 C 0.3859(6) 0.7910(4) 0.7725(5) 0.058(3) Uani 1 1 d . . . . .
H110 H 0.4024 0.8235 0.7876 0.070 Uiso 1 1 calc R U . . .
C111 C 0.4234(5) 0.7474(5) 0.7944(4) 0.055(3) Uani 1 1 d . . . . .
H111 H 0.4676 0.7501 0.8216 0.066 Uiso 1 1 calc R U . . .
C112 C 0.3965(5) 0.7021(3) 0.7768(4) 0.035(2) Uani 1 1 d . . . . .
H112 H 0.4203 0.6728 0.7961 0.042 Uiso 1 1 calc R U . . .
Ti3 Ti -0.09332(7) 0.66103(5) -0.04199(6) 0.0174(3) Uani 1 1 d . . . . .
Ti4 Ti 0.33590(7) 0.66361(5) 0.16775(6) 0.0189(3) Uani 1 1 d . . . . .
C113 C -0.2673(4) 0.7497(3) -0.0231(4) 0.027(2) Uani 1 1 d . . . . .
C114 C -0.2398(5) 0.7649(3) -0.0703(4) 0.034(2) Uani 1 1 d . . . . .
H114 H -0.1921 0.7614 -0.0651 0.041 Uiso 1 1 calc R U . . .
C115 C -0.2772(5) 0.7860(4) -0.1278(5) 0.042(2) Uani 1 1 d . . . . .
H115 H -0.2548 0.7987 -0.1595 0.050 Uiso 1 1 calc R U . . .
C116 C -0.3472(6) 0.7882(4) -0.1382(5) 0.045(3) Uani 1 1 d . . . . .
H116 H -0.3731 0.8006 -0.1784 0.054 Uiso 1 1 calc R U . . .
C117 C -0.3802(5) 0.7724(4) -0.0899(5) 0.044(3) Uani 1 1 d . . . . .
H117 H -0.4282 0.7740 -0.0964 0.053 Uiso 1 1 calc R U . . .
C118 C -0.3400(4) 0.7541(4) -0.0318(4) 0.030(2) Uani 1 1 d . . . . .
H118 H -0.3609 0.7443 0.0025 0.036 Uiso 1 1 calc R U . . .
C119 C -0.2301(4) 0.7306(3) 0.0397(4) 0.0245(14) Uani 1 1 d . . . . .
C120 C -0.1850(4) 0.6879(3) 0.0424(4) 0.0245(14) Uani 1 1 d . . . . .
O9 O -0.1723(3) 0.6702(2) -0.0121(2) 0.0193(12) Uani 1 1 d . . . . .
C121 C -0.1560(4) 0.6652(4) 0.1058(4) 0.033(2) Uani 1 1 d . . . . .
C122 C -0.1698(5) 0.6881(5) 0.1605(4) 0.050(3) Uani 1 1 d . . . . .
H122 H -0.1489 0.6741 0.2017 0.060 Uiso 1 1 calc R U . . .
C123 C -0.2114(6) 0.7293(5) 0.1599(5) 0.063(4) Uani 1 1 d . . . . .
H123 H -0.2194 0.7434 0.1989 0.076 Uiso 1 1 calc R U . . .
C124 C -0.2420(6) 0.7501(4) 0.0978(5) 0.055(3) Uani 1 1 d . . . . .
H124 H -0.2717 0.7783 0.0958 0.065 Uiso 1 1 calc R U . . .
C125 C -0.1127(5) 0.6192(4) 0.1140(4) 0.0358(17) Uani 1 1 d . . . . .
C126 C -0.0530(5) 0.6151(3) 0.0899(4) 0.027(2) Uani 1 1 d . . . . .
O10 O -0.0440(2) 0.6508(2) 0.0434(2) 0.0190(12) Uani 1 1 d . . . . .
C127 C -0.0061(5) 0.5771(3) 0.1051(4) 0.030(2) Uani 1 1 d . . . . .
C128 C -0.0229(4) 0.5377(4) 0.1451(4) 0.030(2) Uani 1 1 d . . . . .
H128 H 0.0066 0.5094 0.1554 0.036 Uiso 1 1 calc R U . . .
C129 C -0.0810(5) 0.5400(4) 0.1693(4) 0.041(2) Uani 1 1 d . . . . .
H129 H -0.0906 0.5141 0.1973 0.050 Uiso 1 1 calc R U . . .
C130 C -0.1262(5) 0.5815(4) 0.1517(4) 0.0358(17) Uani 1 1 d . . . . .
H130 H -0.1669 0.5825 0.1671 0.043 Uiso 1 1 calc R U . . .
C131 C 0.0550(4) 0.5756(3) 0.0830(4) 0.0223(19) Uani 1 1 d . . . . .
C132 C 0.0928(5) 0.6205(3) 0.0733(4) 0.030(2) Uani 1 1 d . . . . .
H132 H 0.0743 0.6524 0.0808 0.036 Uiso 1 1 calc R U . . .
C133 C 0.1524(5) 0.6203(3) 0.0544(4) 0.0274(19) Uani 1 1 d . . . . .
H133 H 0.1727 0.6517 0.0471 0.033 Uiso 1 1 calc R U . . .
C134 C 0.1850(4) 0.5746(3) 0.0452(4) 0.028(2) Uani 1 1 d . . . . .
C135 C 0.1525(4) 0.5278(3) 0.0547(3) 0.0214(13) Uani 1 1 d . . . . .
H135 H 0.1733 0.4965 0.0483 0.026 Uiso 1 1 calc R U . . .
C136 C 0.0894(4) 0.5281(3) 0.0736(3) 0.0214(13) Uani 1 1 d . . . . .
H136 H 0.0688 0.4967 0.0803 0.026 Uiso 1 1 calc R U . . .
C137 C 0.2495(4) 0.5739(3) 0.0247(4) 0.0233(19) Uani 1 1 d . . . . .
C138 C 0.2992(4) 0.6129(3) 0.0400(4) 0.0244(19) Uani 1 1 d . . . . .
O11 O 0.2869(3) 0.6498(2) 0.0821(2) 0.0229(13) Uani 1 1 d . . . . .
C139 C 0.3592(5) 0.6143(3) 0.0161(4) 0.028(2) Uani 1 1 d . . . . .
C140 C 0.3713(4) 0.5730(4) -0.0216(4) 0.037(3) Uani 1 1 d . . . . .
H140 H 0.4120 0.5721 -0.0371 0.045 Uiso 1 1 calc R U . . .
C141 C 0.3246(5) 0.5326(4) -0.0372(4) 0.041(3) Uani 1 1 d . . . . .
H141 H 0.3339 0.5046 -0.0621 0.049 Uiso 1 1 calc R U . . .
C142 C 0.2660(4) 0.5347(3) -0.0157(4) 0.0256(18) Uani 1 1 d . . . . .
H142 H 0.2339 0.5083 -0.0284 0.031 Uiso 1 1 calc R U . . .
C143 C 0.4029(4) 0.6585(4) 0.0235(4) 0.0303(18) Uani 1 1 d . . . . .
C144 C 0.4303(4) 0.6850(3) 0.0812(4) 0.0303(18) Uani 1 1 d . . . . .
O12 O 0.4168(3) 0.6718(2) 0.1398(2) 0.0205(13) Uani 1 1 d . . . . .
C145 C 0.4787(4) 0.7240(3) 0.0833(4) 0.0250(17) Uani 1 1 d . . . . .
C146 C 0.4962(5) 0.7374(4) 0.0251(5) 0.047(2) Uani 1 1 d . . . . .
H146 H 0.5298 0.7628 0.0262 0.057 Uiso 1 1 calc R U . . .
C147 C 0.4661(6) 0.7148(5) -0.0358(5) 0.069(3) Uani 1 1 d . . . . .
H147 H 0.4751 0.7270 -0.0754 0.083 Uiso 1 1 calc R U . . .
C148 C 0.4228(5) 0.6740(4) -0.0344(4) 0.048(3) Uani 1 1 d . . . . .
H148 H 0.4057 0.6558 -0.0735 0.058 Uiso 1 1 calc R U . . .
C149 C 0.5161(5) 0.7489(4) 0.1424(4) 0.032(2) Uani 1 1 d . . . . .
C150 C 0.4882(5) 0.7640(3) 0.1935(4) 0.030(2) Uani 1 1 d . . . . .
H150 H 0.4419 0.7564 0.1922 0.035 Uiso 1 1 calc R U . . .
C151 C 0.5255(6) 0.7895(4) 0.2460(5) 0.045(3) Uani 1 1 d . . . . .
H151 H 0.5043 0.8010 0.2792 0.054 Uiso 1 1 calc R U . . .
C152 C 0.5939(6) 0.7985(5) 0.2510(5) 0.052(3) Uani 1 1 d . . . . .
H152 H 0.6188 0.8164 0.2878 0.063 Uiso 1 1 calc R U . . .
C153 C 0.6271(6) 0.7826(4) 0.2046(5) 0.052(3) Uani 1 1 d . . . . .
H153 H 0.6744 0.7878 0.2089 0.063 Uiso 1 1 calc R U . . .
C154 C 0.5863(5) 0.7575(4) 0.1494(4) 0.039(2) Uani 1 1 d . . . . .
H154 H 0.6074 0.7461 0.1160 0.047 Uiso 1 1 calc R U . . .
C155 C -0.2586(4) 0.6254(4) -0.2052(4) 0.030(2) Uani 1 1 d . . . . .
C156 C -0.2704(4) 0.6118(4) -0.1463(4) 0.037(2) Uani 1 1 d . . . . .
H156 H -0.2575 0.6340 -0.1102 0.045 Uiso 1 1 calc R U . . .
C157 C -0.3009(4) 0.5660(4) -0.1388(5) 0.041(2) Uani 1 1 d . . . . .
H157 H -0.3081 0.5566 -0.0975 0.049 Uiso 1 1 calc R U . . .
C158 C -0.3208(4) 0.5343(4) -0.1906(5) 0.036(2) Uani 1 1 d . . . . .
H158 H -0.3391 0.5020 -0.1840 0.043 Uiso 1 1 calc R U . . .
C159 C -0.3154(6) 0.5467(4) -0.2475(5) 0.052(3) Uani 1 1 d . . . . .
H159 H -0.3344 0.5255 -0.2834 0.062 Uiso 1 1 calc R U . . .
C160 C -0.2804(5) 0.5932(4) -0.2579(4) 0.036(2) Uani 1 1 d . . . . .
H160 H -0.2726 0.6013 -0.2995 0.043 Uiso 1 1 calc R U . . .
C161 C -0.2261(4) 0.6746(4) -0.2170(4) 0.030(2) Uani 1 1 d . . . . .
C162 C -0.1633(4) 0.6900(3) -0.1781(3) 0.0146(16) Uani 1 1 d . . . . .
O13 O -0.1326(3) 0.6585(2) -0.1323(2) 0.0216(12) Uani 1 1 d . . . . .
C163 C -0.1299(4) 0.7362(3) -0.1905(4) 0.0240(19) Uani 1 1 d . . . . .
C164 C -0.1694(4) 0.7669(3) -0.2394(4) 0.027(2) Uani 1 1 d . . . . .
H164 H -0.1523 0.7995 -0.2468 0.033 Uiso 1 1 calc R U . . .
C165 C -0.2326(5) 0.7521(4) -0.2779(4) 0.038(2) Uani 1 1 d . . . . .
H165 H -0.2556 0.7738 -0.3117 0.046 Uiso 1 1 calc R U . . .
C166 C -0.2610(5) 0.7072(4) -0.2673(4) 0.035(2) Uani 1 1 d . . . . .
H166 H -0.3039 0.6975 -0.2933 0.042 Uiso 1 1 calc R U . . .
C167 C -0.0626(5) 0.7526(3) -0.1615(4) 0.026(2) Uani 1 1 d . . . . .
C168 C -0.0260(4) 0.7471(3) -0.0940(4) 0.0205(19) Uani 1 1 d . . . . .
O14 O -0.0583(3) 0.7235(2) -0.0523(2) 0.0217(13) Uani 1 1 d . . . . .
C169 C 0.0386(4) 0.7666(3) -0.0702(4) 0.0231(19) Uani 1 1 d . . . . .
C170 C 0.0688(6) 0.7935(4) -0.1160(4) 0.039(3) Uani 1 1 d . . . . .
H170 H 0.1125 0.8083 -0.1018 0.047 Uiso 1 1 calc R U . . .
C171 C 0.0365(5) 0.7978(4) -0.1775(4) 0.039(3) Uani 1 1 d . . . . .
H171 H 0.0571 0.8167 -0.2063 0.047 Uiso 1 1 calc R U . . .
C172 C -0.0262(4) 0.7757(4) -0.2017(4) 0.029(2) Uani 1 1 d . . . . .
H172 H -0.0447 0.7764 -0.2472 0.035 Uiso 1 1 calc R U . . .
C173 C 0.0784(4) 0.7622(3) -0.0034(4) 0.0201(18) Uani 1 1 d . . . . .
C174 C 0.0510(4) 0.7624(3) 0.0526(4) 0.0252(14) Uani 1 1 d . . . . .
H174 H 0.0031 0.7627 0.0477 0.030 Uiso 1 1 calc R U . . .
C175 C 0.0908(4) 0.7620(3) 0.1122(4) 0.0252(14) Uani 1 1 d . . . . .
H175 H 0.0691 0.7615 0.1478 0.030 Uiso 1 1 calc R U . . .
C176 C 0.1633(4) 0.7625(3) 0.1272(4) 0.0173(17) Uani 1 1 d . . . . .
C177 C 0.1902(4) 0.7605(3) 0.0692(4) 0.0226(19) Uani 1 1 d . . . . .
H177 H 0.2381 0.7597 0.0740 0.027 Uiso 1 1 calc R U . . .
C178 C 0.1509(4) 0.7596(3) 0.0092(4) 0.0215(19) Uani 1 1 d . . . . .
H178 H 0.1720 0.7572 -0.0267 0.026 Uiso 1 1 calc R U . . .
C179 C 0.2053(4) 0.7713(3) 0.1930(4) 0.0210(7) Uani 1 1 d . . . . .
C180 C 0.2706(4) 0.7522(3) 0.2159(4) 0.0210(7) Uani 1 1 d . . . . .
O15 O 0.3004(2) 0.7261(2) 0.1744(2) 0.0182(12) Uani 1 1 d . . . . .
C181 C 0.3076(4) 0.7603(3) 0.2813(3) 0.0210(7) Uani 1 1 d . . . . .
C182 C 0.2715(4) 0.7873(3) 0.3214(4) 0.0210(7) Uani 1 1 d . . . . .
H182 H 0.2916 0.7908 0.3664 0.025 Uiso 1 1 calc R U . . .
C183 C 0.2096(4) 0.8081(3) 0.2977(3) 0.0210(7) Uani 1 1 d . . . . .
H183 H 0.1893 0.8288 0.3249 0.025 Uiso 1 1 calc R U . . .
C184 C 0.1775(4) 0.7998(3) 0.2370(3) 0.0210(7) Uani 1 1 d . . . . .
H184 H 0.1333 0.8137 0.2223 0.025 Uiso 1 1 calc R U . . .
C185 C 0.3775(5) 0.7447(4) 0.3116(4) 0.035(2) Uani 1 1 d . . . . .
C186 C 0.4088(4) 0.6961(3) 0.3005(4) 0.0221(17) Uani 1 1 d . . . . .
O16 O 0.3764(3) 0.6630(2) 0.2568(2) 0.0254(13) Uani 1 1 d . . . . .
C187 C 0.4756(5) 0.6832(4) 0.3393(4) 0.034(2) Uani 1 1 d . . . . .
C188 C 0.5049(5) 0.7161(4) 0.3852(4) 0.036(2) Uani 1 1 d . . . . .
H188 H 0.5469 0.7063 0.4126 0.043 Uiso 1 1 calc R U . . .
C189 C 0.4801(4) 0.7620(5) 0.3961(4) 0.049(3) Uani 1 1 d . . . . .
H189 H 0.5041 0.7842 0.4287 0.059 Uiso 1 1 calc R U . . .
C190 C 0.4169(5) 0.7751(4) 0.3566(4) 0.038(2) Uani 1 1 d . . . . .
H190 H 0.4003 0.8082 0.3619 0.046 Uiso 1 1 calc R U . . .
C191 C 0.5038(4) 0.6337(4) 0.3285(4) 0.031(2) Uani 1 1 d . . . . .
C192 C 0.5274(5) 0.6000(4) 0.3827(5) 0.036(2) Uani 1 1 d . . . . .
H192 H 0.5177 0.6072 0.4238 0.043 Uiso 1 1 calc R U . . .
C193 C 0.5636(5) 0.5583(4) 0.3746(5) 0.048(3) Uani 1 1 d . . . . .
H193 H 0.5861 0.5397 0.4119 0.057 Uiso 1 1 calc R U . . .
C194 C 0.5685(4) 0.5424(4) 0.3157(5) 0.037(2) Uani 1 1 d . . . . .
H194 H 0.5880 0.5104 0.3101 0.044 Uiso 1 1 calc R U . . .
C195 C 0.5445(4) 0.5738(4) 0.2629(4) 0.036(2) Uani 1 1 d . . . . .
H195 H 0.5492 0.5630 0.2211 0.044 Uiso 1 1 calc R U . . .
C196 C 0.5134(4) 0.6213(4) 0.2681(4) 0.032(2) Uani 1 1 d . . . . .
H196 H 0.5000 0.6434 0.2319 0.038 Uiso 1 1 calc R U . . .
N5 N -0.1198(3) 0.5798(3) -0.0516(3) 0.0194(11) Uani 1 1 d . . . . .
H5A H -0.1048 0.5643 -0.0124 0.023 Uiso 1 1 calc R U . . .
H5B H -0.1658 0.5765 -0.0629 0.023 Uiso 1 1 calc R U . . .
C197 C -0.0897(4) 0.5545(3) -0.1006(4) 0.0288(18) Uani 1 1 d . . . . .
H197 H -0.1111 0.5694 -0.1439 0.035 Uiso 1 1 calc R U . . .
C198 C -0.1085(5) 0.4969(3) -0.1030(5) 0.035(2) Uani 1 1 d . . . . .
C199 C -0.0834(6) 0.4640(4) -0.0546(6) 0.070(4) Uani 1 1 d . . . . .
H199 H -0.0479 0.4743 -0.0193 0.084 Uiso 1 1 calc R U . . .
C200 C -0.1090(7) 0.4155(4) -0.0561(7) 0.090(5) Uani 1 1 d . . . . .
H200 H -0.0940 0.3939 -0.0196 0.108 Uiso 1 1 calc R U . . .
C201 C -0.1538(9) 0.3982(4) -0.1068(8) 0.090(5) Uani 1 1 d . . . . .
H201 H -0.1676 0.3637 -0.1086 0.108 Uiso 1 1 calc R U . . .
C202 C -0.1810(8) 0.4317(5) -0.1586(6) 0.085(5) Uani 1 1 d . . . . .
H202 H -0.2141 0.4211 -0.1957 0.102 Uiso 1 1 calc R U . . .
C203 C -0.1566(6) 0.4809(4) -0.1519(6) 0.059(3) Uani 1 1 d . . . . .
H203 H -0.1757 0.5046 -0.1848 0.071 Uiso 1 1 calc R U . . .
N6 N -0.0061(3) 0.6237(2) -0.0730(3) 0.0194(11) Uani 1 1 d . . . . .
H6A H 0.0002 0.6394 -0.1096 0.023 Uiso 1 1 calc R U . . .
H6B H 0.0321 0.6287 -0.0414 0.023 Uiso 1 1 calc R U . . .
C204 C -0.0141(4) 0.5669(3) -0.0866(4) 0.0266(16) Uani 1 1 d . . . . .
H204 H 0.0080 0.5487 -0.0457 0.032 Uiso 1 1 calc R U . . .
C205 C 0.0197(4) 0.5491(3) -0.1391(4) 0.026(2) Uani 1 1 d . . . . .
C206 C 0.0780(5) 0.5198(5) -0.1206(5) 0.061(4) Uani 1 1 d . . . . .
H206 H 0.0937 0.5093 -0.0768 0.073 Uiso 1 1 calc R U . . .
C207 C 0.1137(5) 0.5057(5) -0.1698(6) 0.061(4) Uani 1 1 d . . . . .
H207 H 0.1540 0.4860 -0.1589 0.073 Uiso 1 1 calc R U . . .
C208 C 0.0880(6) 0.5216(4) -0.2339(5) 0.053(3) Uani 1 1 d . . . . .
H208 H 0.1114 0.5122 -0.2665 0.064 Uiso 1 1 calc R U . . .
C209 C 0.0351(7) 0.5478(5) -0.2496(5) 0.074(4) Uani 1 1 d . . . . .
H209 H 0.0179 0.5567 -0.2939 0.088 Uiso 1 1 calc R U . . .
C210 C 0.0005(5) 0.5644(4) -0.2013(4) 0.045(3) Uani 1 1 d . . . . .
H210 H -0.0370 0.5868 -0.2134 0.054 Uiso 1 1 calc R U . . .
N7 N 0.2482(3) 0.6312(2) 0.2031(3) 0.0256(16) Uani 1 1 d . . . . .
H7A H 0.2459 0.6474 0.2407 0.031 Uiso 1 1 calc R U . . .
H7B H 0.2094 0.6387 0.1733 0.031 Uiso 1 1 calc R U . . .
C211 C 0.2494(4) 0.5751(3) 0.2155(4) 0.0318(18) Uani 1 1 d . . . . .
H211 H 0.2265 0.5574 0.1746 0.038 Uiso 1 1 calc R U . . .
C212 C 0.2154(4) 0.5604(3) 0.2687(4) 0.031(2) Uani 1 1 d . . . . .
C213 C 0.1546(5) 0.5342(5) 0.2517(5) 0.060(3) Uani 1 1 d . . . . .
H213 H 0.1374 0.5241 0.2079 0.072 Uiso 1 1 calc R U . . .
C214 C 0.1182(6) 0.5226(5) 0.3002(6) 0.078(4) Uani 1 1 d . . . . .
H214 H 0.0738 0.5088 0.2874 0.094 Uiso 1 1 calc R U . . .
C215 C 0.1450(5) 0.5305(4) 0.3644(4) 0.042(2) Uani 1 1 d . . . . .
H215 H 0.1217 0.5198 0.3965 0.051 Uiso 1 1 calc R U . . .
C216 C 0.2048(6) 0.5538(6) 0.3811(4) 0.072(4) Uani 1 1 d . . . . .
H216 H 0.2248 0.5589 0.4258 0.086 Uiso 1 1 calc R U . . .
C217 C 0.2399(5) 0.5716(4) 0.3330(4) 0.045(3) Uani 1 1 d . . . . .
H217 H 0.2802 0.5910 0.3460 0.054 Uiso 1 1 calc R U . . .
N8 N 0.3573(3) 0.5815(2) 0.1814(3) 0.0191(15) Uani 1 1 d . . . . .
H8A H 0.3408 0.5651 0.1432 0.023 Uiso 1 1 calc R U . . .
H8B H 0.4030 0.5767 0.1923 0.023 Uiso 1 1 calc R U . . .
C218 C 0.3259(4) 0.5593(3) 0.2335(3) 0.0221(16) Uani 1 1 d . . . . .
H218 H 0.3471 0.5767 0.2752 0.027 Uiso 1 1 calc R U . . .
C219 C 0.3409(3) 0.50332(18) 0.2429(3) 0.035(2) Uani 1 1 d G . . . .
C220 C 0.4015(3) 0.4898(2) 0.2851(3) 0.046(3) Uani 1 1 d G . . . .
H220 H 0.4306 0.5152 0.3081 0.056 Uiso 1 1 calc R U . . .
C221 C 0.4197(3) 0.4390(3) 0.2936(3) 0.058(3) Uani 1 1 d G . . . .
H221 H 0.4612 0.4297 0.3224 0.070 Uiso 1 1 calc R U . . .
C222 C 0.3772(4) 0.40171(19) 0.2599(4) 0.090(5) Uani 1 1 d G . . . .
H222 H 0.3896 0.3670 0.2657 0.108 Uiso 1 1 calc R U . . .
C223 C 0.3166(4) 0.4153(2) 0.2177(4) 0.097(6) Uani 1 1 d G . . . .
H223 H 0.2876 0.3898 0.1947 0.116 Uiso 1 1 calc R U . . .
C224 C 0.2984(3) 0.4661(2) 0.2092(3) 0.085(5) Uani 1 1 d G . . . .
H224 H 0.2570 0.4754 0.1804 0.102 Uiso 1 1 calc R U . . .
C225 C 0.4440(4) 0.7930(3) 0.5754(4) 0.074(3) Uani 1 1 d G . . . .
C226 C 0.4581(4) 0.7618(3) 0.6298(5) 0.082(4) Uani 1 1 d G . . . .
H226 H 0.4226 0.7429 0.6416 0.098 Uiso 1 1 calc R U . . .
C227 C 0.5241(6) 0.7582(3) 0.6671(3) 0.079(4) Uani 1 1 d G . . . .
H227 H 0.5337 0.7369 0.7043 0.095 Uiso 1 1 calc R U . . .
C228 C 0.5759(3) 0.7859(4) 0.6499(5) 0.079(4) Uani 1 1 d G . . . .
H228 H 0.6210 0.7834 0.6753 0.095 Uiso 1 1 calc R U . . .
C229 C 0.5619(6) 0.8171(3) 0.5954(6) 0.105(6) Uani 1 1 d G . . . .
H229 H 0.5973 0.8360 0.5837 0.126 Uiso 1 1 calc R U . . .
C230 C 0.4959(7) 0.8206(3) 0.5582(3) 0.100(6) Uani 1 1 d G . . . .
H230 H 0.4863 0.8420 0.5210 0.120 Uiso 1 1 calc R U . . .
C231 C 0.3715(8) 0.7929(8) 0.5437(9) 0.170(10) Uani 1 1 d . . . . .
H23A H 0.3454 0.7791 0.5737 0.256 Uiso 1 1 calc R U . . .
H23B H 0.3641 0.7718 0.5045 0.256 Uiso 1 1 calc R U . . .
H23C H 0.3566 0.8276 0.5318 0.256 Uiso 1 1 calc R U . . .
C232 C 0.8670(6) 0.8832(4) 0.9667(5) 0.110(6) Uani 1 1 d G . . . .
C233 C 0.8274(4) 0.8921(4) 0.9048(6) 0.117(7) Uani 1 1 d DG . . . .
H233 H 0.7794 0.8944 0.8982 0.140 Uiso 1 1 calc R U . . .
C234 C 0.8581(7) 0.8978(3) 0.8524(4) 0.101(6) Uani 1 1 d G . . . .
H234 H 0.8311 0.9038 0.8101 0.121 Uiso 1 1 calc R U . . .
C235 C 0.9283(7) 0.8945(3) 0.8619(4) 0.071(4) Uani 1 1 d G . . . .
H235 H 0.9493 0.8983 0.8261 0.085 Uiso 1 1 calc R U . . .
C236 C 0.9679(5) 0.8856(3) 0.9238(6) 0.173(11) Uani 1 1 d G . . . .
H236 H 1.0159 0.8833 0.9303 0.207 Uiso 1 1 calc R U . . .
C237 C 0.9373(5) 0.8800(4) 0.9762(4) 0.092(5) Uani 1 1 d DG . . . .
H237 H 0.9643 0.8739 1.0185 0.110 Uiso 1 1 calc R U . . .
C238 C 0.8326(8) 0.8854(6) 1.0222(7) 0.102(5) Uani 1 1 d D . . . .
H23D H 0.8470 0.9160 1.0479 0.153 Uiso 1 1 calc R U . . .
H23E H 0.8449 0.8554 1.0497 0.153 Uiso 1 1 calc R U . . .
H23F H 0.7832 0.8862 1.0055 0.153 Uiso 1 1 calc R U . . .
C239 C 0.8693(3) 0.3176(3) 0.4672(3) 0.076(4) Uani 1 1 d G . . . .
C240 C 0.9397(3) 0.3212(3) 0.4794(3) 0.066(4) Uani 1 1 d DG . . . .
H240 H 0.9650 0.3277 0.5222 0.079 Uiso 1 1 calc R U . . .
C241 C 0.9729(3) 0.3152(3) 0.4288(4) 0.066(3) Uani 1 1 d G . . . .
H241 H 1.0210 0.3177 0.4372 0.079 Uiso 1 1 calc R U . . .
C242 C 0.9358(4) 0.3057(4) 0.3661(4) 0.109(6) Uani 1 1 d G . . . .
H242 H 0.9586 0.3017 0.3316 0.131 Uiso 1 1 calc R U . . .
C243 C 0.8654(4) 0.3021(3) 0.3539(3) 0.073(4) Uani 1 1 d G . . . .
H243 H 0.8401 0.2956 0.3111 0.087 Uiso 1 1 calc R U . . .
C244 C 0.8322(3) 0.3081(3) 0.4044(3) 0.052(3) Uani 1 1 d DG . . . .
H244 H 0.7841 0.3056 0.3961 0.063 Uiso 1 1 calc R U . . .
C245 C 0.8350(8) 0.3277(5) 0.5214(6) 0.098(5) Uani 1 1 d D . . . .
H24A H 0.8542 0.3055 0.5582 0.147 Uiso 1 1 calc R U . . .
H24B H 0.7862 0.3210 0.5068 0.147 Uiso 1 1 calc R U . . .
H24C H 0.8420 0.3632 0.5350 0.147 Uiso 1 1 calc R U . . .
C246 C 0.3057(3) 0.8344(2) 1.0087(2) 0.056(3) Uani 1 1 d G . . . .
C247 C 0.2575(3) 0.8689(2) 0.9769(3) 0.061(3) Uani 1 1 d DG . . . .
H247 H 0.2464 0.8977 0.9995 0.074 Uiso 1 1 calc R U . . .
C248 C 0.2256(3) 0.8612(3) 0.9121(3) 0.076(4) Uani 1 1 d G . . . .
H248 H 0.1926 0.8848 0.8904 0.091 Uiso 1 1 calc R U . . .
C249 C 0.2419(3) 0.8191(3) 0.8791(2) 0.062(3) Uani 1 1 d G . . . .
H249 H 0.2201 0.8139 0.8348 0.074 Uiso 1 1 calc R U . . .
C250 C 0.2900(3) 0.7846(2) 0.9108(3) 0.080(4) Uani 1 1 d G . . . .
H250 H 0.3012 0.7558 0.8882 0.096 Uiso 1 1 calc R U . . .
C251 C 0.3220(3) 0.7922(2) 0.9757(3) 0.046(2) Uani 1 1 d G . . . .
H251 H 0.3549 0.7687 0.9974 0.055 Uiso 1 1 calc R U . . .
C252 C 0.3428(8) 0.8444(5) 1.0767(6) 0.113(5) Uani 1 1 d D . . . .
H25A H 0.3834 0.8229 1.0873 0.169 Uiso 1 1 calc R U . . .
H25B H 0.3132 0.8366 1.1064 0.169 Uiso 1 1 calc R U . . .
H25C H 0.3562 0.8801 1.0812 0.169 Uiso 1 1 calc R U . . .
C253 C 0.3349(5) 0.1633(3) 0.4542(3) 0.105(6) Uani 1 1 d DG . . . .
C254 C 0.3989(5) 0.1732(2) 0.4429(3) 0.103(6) Uani 1 1 d DG . . . .
H254 H 0.4153 0.2070 0.4447 0.124 Uiso 1 1 calc R U . . .
C255 C 0.4387(3) 0.1336(4) 0.4288(3) 0.108(6) Uani 1 1 d G . . . .
H255 H 0.4824 0.1404 0.4210 0.130 Uiso 1 1 calc R U . . .
C256 C 0.4146(4) 0.0841(3) 0.4260(3) 0.069(3) Uani 1 1 d G . . . .
H256 H 0.4418 0.0571 0.4164 0.083 Uiso 1 1 calc R U . . .
C257 C 0.3507(4) 0.0742(2) 0.4373(3) 0.073(3) Uani 1 1 d G . . . .
H257 H 0.3342 0.0404 0.4355 0.088 Uiso 1 1 calc R U . . .
C258 C 0.3108(3) 0.1138(3) 0.4514(3) 0.064(3) Uani 1 1 d DG . . . .
H258 H 0.2671 0.1070 0.4592 0.077 Uiso 1 1 calc R U . . .
C259 C 0.2866(5) 0.2015(4) 0.4739(4) 0.066 Uani 1 1 d D . . . .
H25D H 0.3066 0.2145 0.5175 0.099 Uiso 1 1 calc R U . . .
H25E H 0.2432 0.1850 0.4740 0.099 Uiso 1 1 calc R U . . .
H25F H 0.2790 0.2297 0.4429 0.099 Uiso 1 1 calc R U . . .
C260 C 0.5762(5) 0.5347(5) 0.0680(4) 0.113(2) Uani 1 1 d G . . . .
H260 H 0.5400 0.5139 0.0748 0.135 Uiso 1 1 calc R U . . .
C261 C 0.6334(6) 0.5127(3) 0.0530(4) 0.113(2) Uani 1 1 d DG . . . .
H261 H 0.6363 0.4769 0.0496 0.135 Uiso 1 1 calc R U . . .
C262 C 0.6863(4) 0.5432(5) 0.0430(4) 0.113(2) Uani 1 1 d DG . . . .
C263 C 0.6820(5) 0.5956(4) 0.0479(4) 0.113(2) Uani 1 1 d DG . . . .
H263 H 0.7182 0.6164 0.0410 0.135 Uiso 1 1 calc R U . . .
C264 C 0.6249(6) 0.6176(3) 0.0628(4) 0.113(2) Uani 1 1 d G . . . .
H264 H 0.6219 0.6534 0.0662 0.135 Uiso 1 1 calc R U . . .
C265 C 0.5719(4) 0.5871(5) 0.0729(4) 0.113(2) Uani 1 1 d G . . . .
H265 H 0.5329 0.6021 0.0831 0.135 Uiso 1 1 calc R U . . .
C266 C 0.7525(7) 0.5179(6) 0.0352(6) 0.113(2) Uani 1 1 d D . . . .
H26A H 0.7482 0.5079 -0.0102 0.169 Uiso 1 1 calc R U . . .
H26B H 0.7613 0.4878 0.0631 0.169 Uiso 1 1 calc R U . . .
H26C H 0.7902 0.5419 0.0479 0.169 Uiso 1 1 calc R U . . .

loop_
_atom_site_aniso_label
_atom_site_aniso_U_11
_atom_site_aniso_U_22
_atom_site_aniso_U_33
_atom_site_aniso_U_23
_atom_site_aniso_U_13
_atom_site_aniso_U_12
Ti1 0.0246(8) 0.0132(7) 0.0169(7) -0.0036(6) 0.0123(6) -0.0008(7)
Ti2 0.0200(8) 0.0198(8) 0.0175(8) -0.0015(6) 0.0089(6) -0.0036(7)
C1 0.017(4) 0.028(5) 0.035(5) -0.009(4) 0.012(4) -0.010(4)
C2 0.033(5) 0.015(4) 0.030(5) -0.004(3) 0.002(4) 0.002(4)
C3 0.042(6) 0.046(6) 0.029(5) -0.022(4) 0.011(4) -0.016(5)
C4 0.032(6) 0.037(6) 0.069(7) -0.008(5) 0.014(5) 0.002(5)
C5 0.023(5) 0.038(6) 0.051(6) 0.007(4) 0.009(4) 0.008(4)
C6 0.016(5) 0.041(6) 0.054(6) 0.004(5) 0.004(4) 0.009(4)
C7 0.024(4) 0.024(4) 0.008(4) 0.004(3) 0.000(3) 0.003(4)
C8 0.034(5) 0.040(6) 0.015(4) -0.013(4) 0.013(4) -0.024(4)
O1 0.035(3) 0.024(3) 0.015(3) 0.004(2) 0.009(2) 0.004(3)
C9 0.011(4) 0.039(5) 0.008(4) -0.005(3) 0.001(3) -0.003(3)
C10 0.046(6) 0.031(5) 0.030(5) -0.021(4) 0.015(4) -0.003(5)
C11 0.035(6) 0.045(6) 0.030(5) -0.022(4) -0.008(4) 0.007(5)
C12 0.032(6) 0.056(7) 0.025(5) 0.004(5) 0.005(4) 0.007(5)
C13 0.024(5) 0.015(4) 0.023(5) 0.000(3) 0.011(3) 0.000(4)
C14 0.009(4) 0.024(5) 0.026(5) -0.008(3) 0.007(3) 0.001(3)
O2 0.026(3) 0.013(3) 0.017(3) 0.000(2) 0.009(2) -0.001(2)
C15 0.018(4) 0.028(5) 0.018(4) -0.006(3) 0.007(3) 0.002(4)
C16 0.028(5) 0.034(5) 0.030(5) -0.009(4) 0.012(4) -0.002(4)
C17 0.028(5) 0.034(5) 0.030(5) -0.009(4) 0.012(4) -0.002(4)
C18 0.033(5) 0.025(5) 0.022(5) -0.006(4) 0.009(4) -0.006(4)
C19 0.033(5) 0.012(4) 0.020(5) 0.003(3) 0.008(4) 0.002(4)
C20 0.021(5) 0.023(4) 0.023(5) 0.003(3) 0.013(3) 0.009(4)
C21 0.018(4) 0.018(4) 0.028(5) -0.003(3) 0.005(4) -0.006(4)
C22 0.037(5) 0.019(4) 0.015(4) -0.011(3) 0.003(4) -0.007(4)
C23 0.019(4) 0.024(4) 0.019(4) -0.007(3) 0.011(3) -0.002(3)
C24 0.015(4) 0.020(4) 0.029(4) 0.002(3) 0.005(3) 0.006(3)
C25 0.018(4) 0.019(4) 0.029(4) -0.003(3) 0.008(3) -0.004(3)
C26 0.029(4) 0.018(4) 0.017(4) -0.004(3) 0.010(3) -0.008(3)
O3 0.028(3) 0.021(3) 0.017(3) -0.003(2) 0.016(2) -0.001(3)
C27 0.020(4) 0.036(4) 0.027(4) -0.002(3) 0.008(3) -0.006(3)
C28 0.038(5) 0.048(5) 0.027(5) 0.014(4) 0.011(4) 0.001(4)
C29 0.037(5) 0.052(6) 0.038(5) -0.003(4) 0.018(4) -0.019(4)
C30 0.025(4) 0.037(5) 0.036(5) 0.010(4) -0.002(3) -0.019(4)
C31 0.015(3) 0.039(4) 0.012(3) 0.001(3) 0.006(2) 0.004(3)
C32 0.015(3) 0.039(4) 0.012(3) 0.001(3) 0.006(2) 0.004(3)
O4 0.031(3) 0.023(3) 0.013(3) -0.003(2) 0.000(2) -0.007(3)
C33 0.026(5) 0.032(5) 0.017(4) 0.007(3) 0.007(3) -0.004(4)
C34 0.017(5) 0.094(9) 0.027(5) 0.016(5) -0.005(4) 0.013(5)
C35 0.064(7) 0.031(5) 0.030(5) 0.010(4) 0.012(5) 0.009(5)
C36 0.019(5) 0.054(6) 0.019(5) 0.010(4) -0.007(3) -0.005(4)
C37 0.027(5) 0.048(6) 0.031(5) -0.010(4) 0.021(4) -0.009(5)
C38 0.030(5) 0.035(5) 0.026(5) -0.019(4) 0.007(4) -0.008(4)
C39 0.023(5) 0.045(6) 0.044(6) 0.005(5) 0.011(4) 0.002(5)
C40 0.025(5) 0.049(7) 0.059(7) 0.003(6) -0.007(5) -0.009(5)
C41 0.021(5) 0.050(6) 0.047(6) -0.008(5) 0.005(4) 0.003(5)
C42 0.016(4) 0.047(6) 0.032(5) -0.005(4) 0.005(4) -0.006(4)
C43 0.032(5) 0.016(4) 0.022(5) 0.008(3) 0.000(4) 0.005(4)
C44 0.032(5) 0.026(5) 0.026(5) -0.011(4) 0.012(4) -0.016(4)
C45 0.070(8) 0.047(6) 0.023(5) -0.019(4) 0.020(5) -0.030(6)
C46 0.039(6) 0.055(7) 0.025(6) -0.005(5) -0.013(4) -0.011(5)
C47 0.013(5) 0.064(7) 0.050(7) -0.023(5) -0.010(4) 0.001(5)
C48 0.027(6) 0.042(6) 0.058(7) -0.016(5) 0.015(5) -0.009(5)
C49 0.027(4) 0.019(4) 0.033(5) -0.002(3) 0.014(4) -0.007(3)
C50 0.015(4) 0.033(5) 0.016(4) 0.005(3) 0.010(3) -0.006(3)
O5 0.021(3) 0.023(3) 0.031(3) 0.000(3) 0.000(2) -0.012(3)
C51 0.031(5) 0.032(5) 0.017(4) -0.002(4) 0.016(3) -0.008(4)
C52 0.034(5) 0.049(6) 0.036(5) 0.008(4) 0.024(4) -0.011(5)
C53 0.037(6) 0.066(7) 0.022(5) 0.003(4) 0.022(4) -0.013(5)
C54 0.020(4) 0.039(5) 0.021(5) 0.005(4) 0.008(3) -0.015(4)
C55 0.024(4) 0.024(4) 0.035(5) -0.006(3) 0.011(3) -0.003(3)
C56 0.008(4) 0.031(4) 0.012(4) -0.009(3) 0.003(3) -0.002(3)
O6 0.024(3) 0.027(3) 0.020(3) -0.008(2) 0.010(2) 0.001(3)
C57 0.012(4) 0.020(4) 0.032(5) -0.008(3) 0.003(3) -0.007(3)
C58 0.043(6) 0.030(5) 0.051(6) -0.019(4) 0.010(5) -0.008(5)
C59 0.027(5) 0.054(7) 0.069(7) -0.041(5) 0.028(5) -0.011(5)
C60 0.039(5) 0.041(6) 0.062(6) -0.026(5) 0.031(5) 0.001(5)
C61 0.020(4) 0.025(5) 0.030(5) -0.013(3) 0.010(3) -0.009(4)
C62 0.020(4) 0.024(5) 0.046(5) -0.007(4) 0.011(4) -0.005(4)
C63 0.032(5) 0.014(4) 0.048(5) -0.002(3) 0.005(4) -0.002(4)
C64 0.020(4) 0.018(4) 0.020(4) 0.001(3) 0.005(3) -0.011(3)
C65 0.009(3) 0.017(3) 0.032(3) -0.007(2) 0.005(2) -0.007(2)
C66 0.009(3) 0.017(3) 0.032(3) -0.007(2) 0.005(2) -0.007(2)
C67 0.024(5) 0.020(4) 0.045(5) -0.002(4) 0.017(4) -0.006(4)
C68 0.031(5) 0.020(4) 0.017(4) -0.003(3) 0.004(3) -0.010(4)
O7 0.020(3) 0.023(3) 0.025(3) 0.005(2) 0.011(2) -0.007(2)
C69 0.025(5) 0.038(6) 0.025(5) 0.006(4) 0.007(4) 0.000(4)
C70 0.048(6) 0.026(5) 0.041(6) 0.013(4) 0.012(5) 0.005(5)
C71 0.045(6) 0.041(6) 0.052(6) 0.013(5) 0.034(5) -0.002(5)
C72 0.044(6) 0.037(6) 0.045(6) 0.017(4) 0.012(4) 0.004(5)
C73 0.038(2) 0.038(2) 0.0163(19) -0.0024(15) 0.0133(16) 0.0038(18)
C74 0.038(2) 0.038(2) 0.0163(19) -0.0024(15) 0.0133(16) 0.0038(18)
O8 0.016(3) 0.041(4) 0.026(3) 0.000(3) 0.006(2) 0.005(3)
C75 0.038(2) 0.038(2) 0.0163(19) -0.0024(15) 0.0133(16) 0.0038(18)
C76 0.038(2) 0.038(2) 0.0163(19) -0.0024(15) 0.0133(16) 0.0038(18)
C77 0.038(2) 0.038(2) 0.0163(19) -0.0024(15) 0.0133(16) 0.0038(18)
C78 0.038(2) 0.038(2) 0.0163(19) -0.0024(15) 0.0133(16) 0.0038(18)
C79 0.025(5) 0.017(4) 0.037(5) 0.003(4) 0.011(4) 0.000(4)
C80 0.049(7) 0.040(6) 0.044(6) 0.015(5) 0.026(5) 0.017(5)
C81 0.049(7) 0.074(8) 0.031(6) 0.017(5) 0.016(5) 0.005(6)
C82 0.041(7) 0.038(6) 0.051(7) 0.017(5) -0.013(5) 0.001(5)
C83 0.019(5) 0.042(6) 0.032(5) 0.007(4) -0.003(4) -0.005(4)
C84 0.015(4) 0.029(5) 0.040(5) 0.005(4) 0.007(4) -0.005(4)
N1 0.024(4) 0.009(3) 0.034(4) -0.003(3) 0.010(3) 0.002(3)
C85 0.023(4) 0.021(4) 0.028(4) 0.000(3) 0.014(3) -0.001(3)
C86 0.035(5) 0.022(5) 0.024(5) 0.008(4) 0.003(4) -0.002(4)
C87 0.046(6) 0.040(6) 0.086(8) -0.014(5) -0.002(5) -0.001(5)
C88 0.085(10) 0.032(6) 0.108(10) 0.011(6) -0.013(8) 0.005(6)
C89 0.075(8) 0.037(6) 0.076(8) 0.013(6) 0.023(6) -0.006(6)
C90 0.045(6) 0.055(7) 0.037(6) 0.022(5) 0.006(4) 0.014(5)
C91 0.036(5) 0.042(5) 0.034(5) -0.013(4) 0.002(4) 0.006(4)
N2 0.022(3) 0.026(3) 0.010(3) 0.005(2) 0.007(2) 0.004(3)
C92 0.031(4) 0.022(4) 0.031(5) -0.003(3) 0.011(3) -0.004(3)
C93 0.038(5) 0.025(5) 0.053(6) 0.010(4) 0.033(4) 0.001(4)
C94 0.085(8) 0.088(9) 0.021(6) -0.004(5) 0.029(5) -0.037(7)
C95 0.184(17) 0.087(10) 0.046(8) -0.034(7) 0.055(9) -0.024(11)
C96 0.064(7) 0.043(6) 0.064(7) -0.005(5) 0.047(6) -0.017(5)
C97 0.057(7) 0.044(6) 0.058(7) -0.005(5) 0.015(5) -0.013(5)
C98 0.034(5) 0.066(7) 0.046(6) -0.016(5) 0.008(4) -0.018(5)
N3 0.030(4) 0.035(4) 0.008(3) -0.006(3) 0.010(3) 0.002(3)
C99 0.021(4) 0.023(4) 0.032(4) -0.007(3) 0.013(3) -0.001(3)
C100 0.035(5) 0.029(5) 0.022(5) -0.008(3) 0.018(4) 0.004(4)
C101 0.054(7) 0.111(10) 0.031(6) -0.018(6) -0.010(5) 0.049(7)
C102 0.047(7) 0.129(12) 0.047(7) -0.029(7) -0.006(5) 0.030(7)
C103 0.046(6) 0.042(6) 0.064(8) -0.022(5) 0.036(5) -0.005(5)
C104 0.123(12) 0.073(9) 0.066(8) 0.034(7) 0.064(8) 0.027(9)
C105 0.070(8) 0.076(8) 0.029(6) 0.019(5) 0.013(5) 0.039(6)
N4 0.038(5) 0.028(4) 0.027(4) -0.012(3) 0.009(3) -0.001(4)
C106 0.027(4) 0.030(4) 0.028(5) -0.005(3) 0.012(3) 0.001(3)
C107 0.029(5) 0.030(5) 0.025(4) -0.008(3) 0.007(3) -0.008(4)
C108 0.051(6) 0.044(6) 0.051(6) -0.020(5) -0.005(5) 0.010(5)
C109 0.086(10) 0.049(8) 0.083(9) -0.001(6) -0.030(7) 0.016(7)
C110 0.089(9) 0.017(5) 0.068(7) -0.016(5) 0.019(6) -0.019(5)
C111 0.059(7) 0.080(8) 0.024(5) -0.023(5) 0.003(4) -0.039(6)
C112 0.045(6) 0.038(5) 0.020(5) -0.003(4) 0.002(4) -0.006(4)
Ti3 0.0151(7) 0.0200(8) 0.0177(8) -0.0001(6) 0.0052(6) -0.0003(7)
Ti4 0.0162(8) 0.0229(8) 0.0195(8) 0.0004(6) 0.0084(6) 0.0005(7)
C113 0.029(5) 0.029(5) 0.029(5) 0.000(4) 0.018(4) 0.009(4)
C114 0.037(6) 0.027(5) 0.037(6) -0.001(4) 0.004(4) 0.003(4)
C115 0.040(6) 0.036(6) 0.053(7) -0.002(5) 0.020(5) -0.002(5)
C116 0.063(8) 0.031(6) 0.035(6) 0.007(4) 0.002(5) -0.005(5)
C117 0.042(6) 0.033(6) 0.053(7) -0.007(5) 0.003(5) -0.011(5)
C118 0.021(5) 0.048(6) 0.020(5) -0.004(4) 0.002(4) -0.010(4)
C119 0.015(3) 0.030(4) 0.031(4) -0.001(3) 0.010(3) -0.006(3)
C120 0.015(3) 0.030(4) 0.031(4) -0.001(3) 0.010(3) -0.006(3)
O9 0.022(3) 0.025(3) 0.015(3) 0.001(2) 0.011(2) -0.008(2)
C121 0.021(5) 0.054(6) 0.024(5) 0.013(4) 0.007(4) -0.002(5)
C122 0.042(6) 0.089(9) 0.014(5) 0.011(5) -0.005(4) 0.017(6)
C123 0.078(9) 0.080(9) 0.025(6) -0.017(5) -0.003(5) 0.032(7)
C124 0.070(8) 0.053(7) 0.036(6) -0.002(5) 0.003(5) 0.022(6)
C125 0.033(4) 0.059(5) 0.019(3) 0.014(3) 0.014(3) 0.006(4)
C126 0.037(5) 0.029(5) 0.013(4) 0.004(3) 0.002(3) 0.000(4)
O10 0.015(3) 0.019(3) 0.025(3) 0.010(2) 0.007(2) 0.003(2)
C127 0.047(6) 0.022(4) 0.018(4) 0.004(3) 0.002(4) -0.016(4)
C128 0.033(5) 0.031(5) 0.026(5) 0.018(4) 0.006(4) -0.007(4)
C129 0.055(6) 0.040(6) 0.030(5) 0.023(4) 0.009(4) -0.007(5)
C130 0.033(4) 0.059(5) 0.019(3) 0.014(3) 0.014(3) 0.006(4)
C131 0.016(4) 0.018(4) 0.025(4) 0.004(3) -0.011(3) -0.004(3)
C132 0.044(5) 0.015(4) 0.027(5) -0.004(3) -0.001(4) -0.012(4)
C133 0.034(5) 0.017(4) 0.032(5) -0.006(3) 0.007(4) -0.005(4)
C134 0.026(5) 0.025(5) 0.024(5) -0.006(4) -0.012(4) -0.009(4)
C135 0.027(3) 0.022(3) 0.010(3) 0.002(2) -0.007(2) 0.000(3)
C136 0.027(3) 0.022(3) 0.010(3) 0.002(2) -0.007(2) 0.000(3)
C137 0.026(5) 0.022(4) 0.021(4) -0.010(3) 0.001(3) 0.000(4)
C138 0.020(5) 0.028(5) 0.027(5) -0.001(4) 0.010(4) 0.005(4)
O11 0.022(3) 0.025(3) 0.022(3) 0.002(2) 0.006(2) -0.001(3)
C139 0.034(5) 0.032(5) 0.017(5) -0.002(4) 0.007(4) 0.004(4)
C140 0.023(5) 0.074(8) 0.021(5) -0.006(5) 0.017(4) 0.010(5)
C141 0.042(6) 0.035(6) 0.040(6) -0.020(5) -0.001(4) 0.009(5)
C142 0.032(5) 0.020(4) 0.023(4) 0.001(3) 0.004(3) 0.000(4)
C143 0.011(3) 0.052(5) 0.030(4) -0.013(4) 0.010(3) 0.000(4)
C144 0.011(3) 0.052(5) 0.030(4) -0.013(4) 0.010(3) 0.000(4)
O12 0.025(3) 0.025(3) 0.016(3) 0.011(2) 0.014(2) 0.009(3)
C145 0.018(4) 0.027(4) 0.033(5) 0.002(3) 0.013(3) 0.001(3)
C146 0.025(5) 0.058(6) 0.066(7) 0.006(5) 0.027(4) -0.012(4)
C147 0.054(7) 0.116(10) 0.049(7) -0.001(6) 0.033(5) -0.038(7)
C148 0.039(5) 0.078(7) 0.028(5) -0.018(4) 0.008(4) -0.013(5)
C149 0.023(5) 0.037(6) 0.038(6) 0.020(4) 0.009(4) 0.001(4)
C150 0.040(6) 0.017(4) 0.037(5) 0.007(4) 0.020(4) 0.007(4)
C151 0.053(7) 0.030(5) 0.054(7) 0.001(5) 0.018(5) -0.005(5)
C152 0.057(8) 0.068(8) 0.031(6) 0.011(5) 0.006(5) 0.001(7)
C153 0.046(7) 0.042(7) 0.065(8) 0.017(5) 0.002(6) -0.008(5)
C154 0.050(7) 0.039(6) 0.032(6) 0.010(4) 0.017(5) 0.001(5)
C155 0.024(5) 0.042(6) 0.020(5) -0.005(4) -0.001(3) -0.015(4)
C156 0.017(5) 0.063(7) 0.032(5) 0.001(5) 0.009(4) -0.007(5)
C157 0.024(5) 0.039(6) 0.060(7) 0.005(5) 0.010(4) -0.008(4)
C158 0.022(5) 0.034(5) 0.051(6) -0.012(5) 0.006(4) -0.012(4)
C159 0.059(7) 0.046(7) 0.048(7) -0.031(5) 0.009(5) -0.020(6)
C160 0.043(6) 0.057(7) 0.013(5) -0.013(4) 0.015(4) -0.006(5)
C161 0.024(5) 0.038(6) 0.028(5) 0.007(4) 0.003(4) -0.002(4)
C162 0.019(4) 0.011(4) 0.015(4) 0.000(3) 0.007(3) -0.004(3)
O13 0.018(3) 0.019(3) 0.027(3) 0.011(2) 0.003(2) 0.005(2)
C163 0.031(5) 0.015(4) 0.028(5) -0.006(3) 0.010(4) -0.007(4)
C164 0.021(5) 0.029(5) 0.028(5) 0.001(4) -0.003(4) -0.001(4)
C165 0.042(6) 0.039(6) 0.032(5) 0.014(4) 0.007(4) 0.012(5)
C166 0.025(5) 0.043(6) 0.032(5) 0.016(4) -0.007(4) -0.006(5)
C167 0.041(6) 0.026(5) 0.008(4) 0.000(3) 0.004(4) 0.003(4)
C168 0.036(5) 0.007(4) 0.018(4) -0.002(3) 0.006(4) 0.005(4)
O14 0.020(3) 0.030(3) 0.016(3) 0.004(2) 0.006(2) -0.006(3)
C169 0.032(5) 0.012(4) 0.024(5) 0.001(3) 0.003(4) -0.003(4)
C170 0.069(7) 0.037(5) 0.024(5) 0.005(4) 0.034(5) 0.004(5)
C171 0.069(7) 0.037(5) 0.024(5) 0.005(4) 0.034(5) 0.004(5)
C172 0.031(5) 0.045(6) 0.011(4) 0.009(4) 0.005(4) -0.018(4)
C173 0.021(4) 0.013(4) 0.028(5) 0.007(3) 0.009(3) 0.000(3)
C174 0.023(3) 0.035(4) 0.020(3) -0.002(3) 0.010(2) 0.004(3)
C175 0.023(3) 0.035(4) 0.020(3) -0.002(3) 0.010(2) 0.004(3)
C176 0.014(4) 0.019(4) 0.023(4) -0.004(3) 0.013(3) 0.000(3)
C177 0.021(5) 0.025(5) 0.025(5) 0.004(4) 0.012(4) 0.000(4)
C178 0.024(5) 0.027(5) 0.014(4) 0.007(3) 0.008(3) 0.006(4)
C179 0.0271(19) 0.0249(19) 0.0125(16) 0.0013(13) 0.0074(13) -0.0012(15)
C180 0.0271(19) 0.0249(19) 0.0125(16) 0.0013(13) 0.0074(13) -0.0012(15)
O15 0.006(3) 0.025(3) 0.021(3) 0.001(2) -0.001(2) 0.005(2)
C181 0.0271(19) 0.0249(19) 0.0125(16) 0.0013(13) 0.0074(13) -0.0012(15)
C182 0.0271(19) 0.0249(19) 0.0125(16) 0.0013(13) 0.0074(13) -0.0012(15)
C183 0.0271(19) 0.0249(19) 0.0125(16) 0.0013(13) 0.0074(13) -0.0012(15)
C184 0.0271(19) 0.0249(19) 0.0125(16) 0.0013(13) 0.0074(13) -0.0012(15)
C185 0.036(5) 0.029(5) 0.040(5) -0.006(4) 0.006(4) 0.002(4)
C186 0.024(4) 0.021(4) 0.022(4) 0.006(3) 0.007(3) 0.007(3)
O16 0.016(3) 0.028(3) 0.031(3) -0.005(3) 0.004(2) -0.005(3)
C187 0.028(5) 0.044(6) 0.029(5) 0.006(4) 0.002(4) 0.002(5)
C188 0.025(5) 0.044(6) 0.037(6) 0.007(4) 0.000(4) 0.022(4)
C189 0.012(5) 0.089(9) 0.038(6) -0.019(5) -0.011(4) 0.010(5)
C190 0.044(6) 0.027(5) 0.047(6) -0.010(4) 0.015(5) -0.001(4)
C191 0.006(4) 0.039(6) 0.045(6) -0.001(4) -0.002(4) 0.004(4)
C192 0.030(5) 0.046(6) 0.033(5) 0.012(4) 0.009(4) -0.008(4)
C193 0.030(5) 0.059(7) 0.053(7) 0.035(5) 0.008(4) 0.028(5)
C194 0.027(5) 0.039(6) 0.050(6) 0.012(5) 0.018(4) 0.011(5)
C195 0.030(5) 0.054(7) 0.027(5) 0.007(4) 0.009(4) 0.014(5)
C196 0.014(4) 0.051(6) 0.029(5) -0.018(4) 0.003(3) 0.003(4)
N5 0.016(2) 0.027(3) 0.012(2) -0.0020(19) -0.0023(17) -0.002(2)
C197 0.033(5) 0.027(4) 0.025(4) -0.010(3) 0.003(3) 0.001(3)
C198 0.030(5) 0.022(5) 0.060(6) 0.001(4) 0.022(5) -0.005(4)
C199 0.059(8) 0.048(7) 0.082(8) 0.005(6) -0.027(6) -0.005(6)
C200 0.085(10) 0.026(6) 0.147(14) 0.035(7) -0.004(9) -0.009(6)
C201 0.085(10) 0.026(6) 0.147(14) 0.035(7) -0.004(9) -0.009(6)
C202 0.143(13) 0.051(8) 0.060(8) -0.012(6) 0.022(8) -0.053(8)
C203 0.072(8) 0.043(6) 0.063(7) -0.011(5) 0.018(6) -0.023(6)
N6 0.016(2) 0.027(3) 0.012(2) -0.0020(19) -0.0023(17) -0.002(2)
C204 0.029(4) 0.023(4) 0.027(4) 0.002(3) 0.005(3) 0.009(3)
C205 0.020(4) 0.029(5) 0.029(5) -0.007(3) 0.002(3) 0.003(4)
C206 0.050(6) 0.088(9) 0.041(6) -0.043(6) 0.002(5) 0.028(6)
C207 0.050(6) 0.088(9) 0.041(6) -0.043(6) 0.002(5) 0.028(6)
C208 0.050(7) 0.064(8) 0.049(7) -0.027(5) 0.019(5) -0.015(6)
C209 0.096(10) 0.090(10) 0.031(6) 0.014(6) 0.007(6) -0.018(8)
C210 0.074(7) 0.053(6) 0.012(5) 0.004(4) 0.020(4) 0.015(5)
N7 0.020(4) 0.017(4) 0.039(4) 0.005(3) 0.005(3) 0.008(3)
C211 0.045(5) 0.028(4) 0.021(4) 0.002(3) 0.005(3) -0.015(4)
C212 0.029(5) 0.031(5) 0.030(5) 0.010(4) 0.000(4) 0.007(4)
C213 0.047(6) 0.094(9) 0.036(6) 0.027(5) 0.001(4) -0.041(6)
C214 0.039(6) 0.122(11) 0.070(9) 0.045(7) 0.005(6) -0.040(7)
C215 0.043(6) 0.053(6) 0.032(5) 0.019(4) 0.010(4) -0.003(5)
C216 0.070(8) 0.139(12) 0.010(5) -0.003(6) 0.016(5) 0.016(8)
C217 0.026(5) 0.064(7) 0.046(6) -0.012(5) 0.015(4) -0.018(5)
N8 0.012(3) 0.022(4) 0.024(4) -0.005(3) 0.005(3) 0.005(3)
C218 0.033(4) 0.022(4) 0.010(4) 0.003(3) 0.001(3) -0.004(3)
C219 0.046(6) 0.036(5) 0.020(5) 0.014(4) 0.004(4) 0.008(4)
C220 0.046(6) 0.053(7) 0.038(6) -0.002(5) 0.005(5) 0.013(5)
C221 0.089(9) 0.039(6) 0.035(6) 0.007(4) -0.009(5) 0.031(6)
C222 0.172(16) 0.053(8) 0.032(7) 0.002(5) -0.007(8) 0.004(9)
C223 0.122(12) 0.020(5) 0.109(10) -0.018(6) -0.056(9) 0.023(7)
C224 0.126(12) 0.015(5) 0.077(8) -0.013(5) -0.058(8) 0.014(6)
C225 0.107(10) 0.061(7) 0.054(7) -0.026(6) 0.016(7) 0.020(7)
C226 0.100(11) 0.047(7) 0.116(11) -0.017(7) 0.062(9) 0.013(7)
C227 0.122(11) 0.041(6) 0.074(8) 0.008(5) 0.021(8) 0.052(7)
C228 0.122(11) 0.041(6) 0.074(8) 0.008(5) 0.021(8) 0.052(7)
C229 0.137(14) 0.042(7) 0.178(16) -0.063(9) 0.126(13) -0.037(8)
C230 0.235(19) 0.037(6) 0.050(8) 0.006(5) 0.082(10) 0.025(10)
C231 0.078(11) 0.190(19) 0.215(19) -0.140(16) -0.027(12) 0.018(12)
C232 0.145(17) 0.061(10) 0.133(16) -0.024(9) 0.052(13) -0.051(11)
C233 0.19(2) 0.042(8) 0.092(13) -0.019(8) -0.033(13) 0.004(10)
C234 0.158(18) 0.039(8) 0.088(12) -0.002(7) -0.008(12) 0.004(10)
C235 0.102(11) 0.040(7) 0.070(9) -0.014(6) 0.017(8) -0.014(7)
C236 0.22(2) 0.061(10) 0.19(2) -0.058(12) -0.056(19) 0.093(13)
C237 0.075(11) 0.109(13) 0.098(11) -0.057(9) 0.034(9) -0.022(9)
C238 0.126(14) 0.085(11) 0.107(12) 0.015(8) 0.054(10) -0.013(9)
C239 0.108(12) 0.043(7) 0.061(8) -0.017(6) -0.016(7) -0.024(7)
C240 0.053(8) 0.051(7) 0.081(9) -0.016(6) -0.015(7) -0.009(6)
C241 0.058(7) 0.088(9) 0.056(7) 0.009(6) 0.021(6) 0.020(7)
C242 0.096(12) 0.141(16) 0.103(13) 0.019(11) 0.047(10) -0.033(11)
C243 0.072(9) 0.083(10) 0.056(8) 0.032(7) -0.001(6) 0.015(8)
C244 0.052(7) 0.050(7) 0.046(7) -0.017(5) -0.009(5) 0.000(5)
C245 0.165(15) 0.079(10) 0.063(9) 0.020(7) 0.053(9) 0.031(9)
C246 0.045(6) 0.056(6) 0.070(7) 0.024(5) 0.020(5) -0.012(5)
C247 0.077(8) 0.048(6) 0.067(7) 0.034(5) 0.030(6) -0.005(5)
C248 0.072(8) 0.056(7) 0.109(10) 0.051(7) 0.040(7) -0.002(6)
C249 0.044(6) 0.103(9) 0.039(6) 0.024(6) 0.009(4) -0.015(6)
C250 0.073(8) 0.081(8) 0.113(10) -0.004(7) 0.078(8) -0.015(7)
C251 0.027(5) 0.059(6) 0.052(6) 0.008(5) 0.010(4) -0.004(4)
C252 0.139(14) 0.093(11) 0.085(10) -0.009(8) -0.020(9) -0.046(10)
C253 0.206(17) 0.086(10) 0.027(6) 0.013(6) 0.035(8) 0.103(11)
C254 0.25(2) 0.041(7) 0.022(6) -0.002(4) 0.048(9) -0.047(9)
C255 0.120(12) 0.180(17) 0.015(6) -0.002(7) -0.003(6) -0.100(12)
C256 0.067(8) 0.071(8) 0.059(7) 0.018(6) -0.012(6) 0.007(6)
C257 0.066(8) 0.072(8) 0.083(8) 0.005(6) 0.018(6) -0.003(7)
C258 0.076(8) 0.081(8) 0.034(6) 0.009(5) 0.009(5) -0.025(7)
C259 0.053 0.107 0.038 0.016 0.011 0.007
C260 0.128(6) 0.127(6) 0.067(3) 0.001(4) -0.013(4) -0.007(4)
C261 0.128(6) 0.127(6) 0.067(3) 0.001(4) -0.013(4) -0.007(4)
C262 0.128(6) 0.127(6) 0.067(3) 0.001(4) -0.013(4) -0.007(4)
C263 0.128(6) 0.127(6) 0.067(3) 0.001(4) -0.013(4) -0.007(4)
C264 0.128(6) 0.127(6) 0.067(3) 0.001(4) -0.013(4) -0.007(4)
C265 0.128(6) 0.127(6) 0.067(3) 0.001(4) -0.013(4) -0.007(4)
C266 0.128(6) 0.127(6) 0.067(3) 0.001(4) -0.013(4) -0.007(4)

loop_
_atom_type_symbol
_atom_type_description
_atom_type_scat_dispersion_real
_atom_type_scat_dispersion_imag
_atom_type_scat_source
C C 0.0033 0.0016 'International Tables Vol C Tables 4.2.6.8 and 6.1.1.4'
H H 0.0000 0.0000 'International Tables Vol C Tables 4.2.6.8 and 6.1.1.4'
N N 0.0061 0.0033 'International Tables Vol C Tables 4.2.6.8 and 6.1.1.4'
O O 0.0106 0.0060 'International Tables Vol C Tables 4.2.6.8 and 6.1.1.4'
Ti Ti 0.2776 0.4457 'International Tables Vol C Tables 4.2.6.8 and 6.1.1.4'

loop_
_geom_angle_atom_site_label_1
_geom_angle_atom_site_label_2
_geom_angle_atom_site_label_3
_geom_angle
_geom_angle_site_symmetry_1
_geom_angle_site_symmetry_3
O2 Ti1 O5 108.8(2) . .
O2 Ti1 O1 92.0(2) . .
O5 Ti1 O1 96.5(2) . .
O2 Ti1 O6 95.7(2) . .
O5 Ti1 O6 91.1(2) . .
O1 Ti1 O6 166.8(3) . .
O2 Ti1 N1 163.6(2) . .
O5 Ti1 N1 87.2(2) . .
O1 Ti1 N1 82.4(2) . .
O6 Ti1 N1 87.2(2) . .
O2 Ti1 N2 91.6(2) . .
O5 Ti1 N2 159.4(2) . .
O1 Ti1 N2 79.2(2) . .
O6 Ti1 N2 90.0(2) . .
N1 Ti1 N2 72.3(2) . .
O3 Ti2 O8 107.6(3) . .
O3 Ti2 O7 98.3(2) . .
O8 Ti2 O7 89.9(2) . .
O3 Ti2 O4 91.1(2) . .
O8 Ti2 O4 97.0(2) . .
O7 Ti2 O4 166.1(2) . .
O3 Ti2 N4 162.6(3) . .
O8 Ti2 N4 88.9(3) . .
O7 Ti2 N4 87.0(2) . .
O4 Ti2 N4 81.2(3) . .
O3 Ti2 N3 89.4(2) . .
O8 Ti2 N3 162.8(3) . .
O7 Ti2 N3 89.9(2) . .
O4 Ti2 N3 80.0(2) . .
N4 Ti2 N3 74.0(3) . .
C6 C1 C2 117.6(8) . .
C6 C1 C7 121.2(7) . .
C2 C1 C7 121.0(7) . .
C3 C2 C1 120.6(8) . .
C3 C2 H2 119.7 . .
C1 C2 H2 119.7 . .
C4 C3 C2 121.9(8) . .
C4 C3 H3 119.0 . .
C2 C3 H3 119.0 . .
C3 C4 C5 116.3(9) . .
C3 C4 H4 121.9 . .
C5 C4 H4 121.9 . .
C6 C5 C4 120.7(9) . .
C6 C5 H5 119.7 . .
C4 C5 H5 119.7 . .
C5 C6 C1 122.9(9) . .
C5 C6 H6 118.6 . .
C1 C6 H6 118.6 . .
C12 C7 C8 120.5(8) . .
C12 C7 C1 119.6(7) . .
C8 C7 C1 119.8(7) . .
O1 C8 C9 122.3(8) . .
O1 C8 C7 116.8(8) . .
C9 C8 C7 120.9(7) . .
C8 O1 Ti1 137.3(5) . .
C8 C9 C10 116.8(7) . .
C8 C9 C13 126.4(7) . .
C10 C9 C13 116.5(7) . .
C11 C10 C9 122.9(9) . .
C11 C10 H10 118.6 . .
C9 C10 H10 118.6 . .
C10 C11 C12 119.1(8) . .
C10 C11 H11 120.5 . .
C12 C11 H11 120.5 . .
C7 C12 C11 119.7(8) . .
C7 C12 H12 120.1 . .
C11 C12 H12 120.1 . .
C14 C13 C18 117.6(7) . .
C14 C13 C9 126.3(7) . .
C18 C13 C9 116.0(7) . .
O2 C14 C13 121.6(7) . .
O2 C14 C15 117.6(7) . .
C13 C14 C15 120.8(7) . .
C14 O2 Ti1 135.5(5) . .
C16 C15 C14 118.4(7) . .
C16 C15 C19 116.9(7) . .
C14 C15 C19 124.6(7) . .
C15 C16 C17 122.3(7) . .
C15 C16 H16 118.8 . .
C17 C16 H16 118.8 . .
C18 C17 C16 117.9(8) . .
C18 C17 H17 121.1 . .
C16 C17 H17 121.1 . .
C17 C18 C13 122.9(8) . .
C17 C18 H18 118.6 . .
C13 C18 H18 118.6 . .
C20 C19 C24 116.8(7) . .
C20 C19 C15 118.9(7) . .
C24 C19 C15 124.2(8) . .
C19 C20 C21 121.9(7) . .
C19 C20 H20 119.1 . .
C21 C20 H20 119.1 . .
C22 C21 C20 121.2(8) . .
C22 C21 H21 119.4 . .
C20 C21 H21 119.4 . .
C21 C22 C23 119.2(7) . .
C21 C22 C25 125.5(8) . .
C23 C22 C25 115.3(7) . .
C22 C23 C24 119.8(7) . .
C22 C23 H23 120.1 . .
C24 C23 H23 120.1 . .
C19 C24 C23 120.6(7) . .
C19 C24 H24 119.7 . .
C23 C24 H24 119.7 . .
C30 C25 C26 118.4(7) . .
C30 C25 C22 117.8(7) . .
C26 C25 C22 123.8(7) . .
O3 C26 C25 117.9(7) . .
O3 C26 C27 119.9(7) . .
C25 C26 C27 122.1(7) . .
C26 O3 Ti2 135.6(5) . .
C28 C27 C26 117.6(8) . .
C28 C27 C31 116.5(8) . .
C26 C27 C31 125.8(7) . .
C27 C28 C29 121.9(8) . .
C27 C28 H28 119.0 . .
C29 C28 H28 119.0 . .
C30 C29 C28 119.3(8) . .
C30 C29 H29 120.4 . .
C28 C29 H29 120.4 . .
C25 C30 C29 120.6(8) . .
C25 C30 H30 119.7 . .
C29 C30 H30 119.7 . .
C32 C31 C36 118.1(7) . .
C32 C31 C27 126.5(7) . .
C36 C31 C27 115.0(8) . .
O4 C32 C33 115.5(8) . .
O4 C32 C31 122.8(7) . .
C33 C32 C31 121.6(8) . .
C32 O4 Ti2 136.4(5) . .
C32 C33 C34 121.4(9) . .
C32 C33 C37 122.5(8) . .
C34 C33 C37 116.0(8) . .
C35 C34 C33 116.7(9) . .
C35 C34 H34 121.6 . .
C33 C34 H34 121.6 . .
C36 C35 C34 122.5(9) . .
C36 C35 H35 118.8 . .
C34 C35 H35 118.8 . .
C35 C36 C31 119.5(9) . .
C35 C36 H36 120.3 . .
C31 C36 H36 120.3 . .
C42 C37 C38 115.9(9) . .
C42 C37 C33 120.9(8) . .
C38 C37 C33 123.2(7) . .
C39 C38 C37 124.9(8) . .
C39 C38 H38 117.6 . .
C37 C38 H38 117.6 . .
C38 C39 C40 117.6(9) . .
C38 C39 H39 121.2 . .
C40 C39 H39 121.2 . .
C39 C40 C41 120.2(10) . .
C39 C40 H40 119.9 . .
C41 C40 H40 119.9 . .
C42 C41 C40 118.3(9) . .
C42 C41 H41 120.9 . .
C40 C41 H41 120.9 . .
C37 C42 C41 122.6(9) . .
C37 C42 H42 118.7 . .
C41 C42 H42 118.7 . .
C48 C43 C44 119.2(8) . .
C48 C43 C49 119.8(8) . .
C44 C43 C49 121.0(8) . .
C45 C44 C43 117.2(8) . .
C45 C44 H44 121.4 . .
C43 C44 H44 121.4 . .
C46 C45 C44 122.0(9) . .
C46 C45 H45 119.0 . .
C44 C45 H45 119.0 . .
C47 C46 C45 118.1(8) . .
C47 C46 H46 121.0 . .
C45 C46 H46 121.0 . .
C46 C47 C48 123.4(9) . .
C46 C47 H47 118.3 . .
C48 C47 H47 118.3 . .
C43 C48 C47 120.0(9) . .
C43 C48 H48 120.0 . .
C47 C48 H48 120.0 . .
C54 C49 C50 118.4(7) . .
C54 C49 C43 118.2(7) . .
C50 C49 C43 123.4(7) . .
C51 C50 O5 120.3(7) . .
C51 C50 C49 121.7(7) . .
O5 C50 C49 117.8(7) . .
C50 O5 Ti1 131.4(5) . .
C50 C51 C52 117.8(8) . .
C50 C51 C55 125.9(7) . .
C52 C51 C55 116.2(7) . .
C53 C52 C51 120.2(8) . .
C53 C52 H52 119.9 . .
C51 C52 H52 119.9 . .
C54 C53 C52 120.8(8) . .
C54 C53 H53 119.6 . .
C52 C53 H53 119.6 . .
C53 C54 C49 120.9(8) . .
C53 C54 H54 119.6 . .
C49 C54 H54 119.6 . .
C56 C55 C60 116.6(8) . .
C56 C55 C51 123.8(7) . .
C60 C55 C51 119.5(7) . .
O6 C56 C55 118.9(7) . .
O6 C56 C57 122.4(7) . .
C55 C56 C57 118.5(7) . .
C56 O6 Ti1 125.6(5) . .
C58 C57 C56 120.6(8) . .
C58 C57 C61 120.7(7) . .
C56 C57 C61 118.6(7) . .
C57 C58 C59 121.8(9) . .
C57 C58 H58 119.1 . .
C59 C58 H58 119.1 . .
C60 C59 C58 119.1(9) . .
C60 C59 H59 120.4 . .
C58 C59 H59 120.4 . .
C59 C60 C55 122.4(8) . .
C59 C60 H60 118.8 . .
C55 C60 H60 118.8 . .
C62 C61 C66 117.4(8) . .
C62 C61 C57 123.3(8) . .
C66 C61 C57 119.4(7) . .
C63 C62 C61 123.7(9) . .
C63 C62 H62 118.2 . .
C61 C62 H62 118.2 . .
C62 C63 C64 123.0(8) . .
C62 C63 H63 118.5 . .
C64 C63 H63 118.5 . .
C63 C64 C65 115.6(7) . .
C63 C64 C67 123.8(7) . .
C65 C64 C67 120.5(7) . .
C64 C65 C66 120.2(7) . .
C64 C65 H65 119.9 . .
C66 C65 H65 119.9 . .
C61 C66 C65 120.0(7) . .
C61 C66 H66 120.0 . .
C65 C66 H66 120.0 . .
C72 C67 C68 122.7(8) . .
C72 C67 C64 116.8(8) . .
C68 C67 C64 120.5(7) . .
O7 C68 C67 123.5(8) . .
O7 C68 C69 116.9(8) . .
C67 C68 C69 119.6(8) . .
C68 O7 Ti2 130.4(5) . .
C68 C69 C70 117.2(8) . .
C68 C69 C73 125.8(8) . .
C70 C69 C73 116.7(8) . .
C71 C70 C69 121.8(9) . .
C71 C70 H70 119.1 . .
C69 C70 H70 119.1 . .
C70 C71 C72 121.8(9) . .
C70 C71 H71 119.1 . .
C72 C71 H71 119.1 . .
C67 C72 C71 116.6(9) . .
C67 C72 H72 121.7 . .
C71 C72 H72 121.7 . .
C78 C73 C74 117.1(8) . .
C78 C73 C69 118.5(7) . .
C74 C73 C69 124.3(7) . .
O8 C74 C73 120.6(8) . .
O8 C74 C75 119.6(7) . .
C73 C74 C75 119.7(7) . .
C74 O8 Ti2 136.4(5) . .
C76 C75 C74 119.4(8) . .
C76 C75 C79 117.9(8) . .
C74 C75 C79 122.6(7) . .
C77 C76 C75 119.2(9) . .
C77 C76 H76 120.4 . .
C75 C76 H76 120.4 . .
C78 C77 C76 121.5(8) . .
C78 C77 H77 119.3 . .
C76 C77 H77 119.3 . .
C77 C78 C73 122.7(8) . .
C77 C78 H78 118.6 . .
C73 C78 H78 118.7 . .
C84 C79 C80 119.6(8) . .
C84 C79 C75 119.8(8) . .
C80 C79 C75 120.0(8) . .
C81 C80 C79 116.8(9) . .
C81 C80 H80 121.6 . .
C79 C80 H80 121.6 . .
C82 C81 C80 120.5(9) . .
C82 C81 H81 119.7 . .
C80 C81 H81 119.7 . .
C83 C82 C81 119.8(9) . .
C83 C82 H82 120.1 . .
C81 C82 H82 120.1 . .
C82 C83 C84 122.1(9) . .
C82 C83 H83 119.0 . .
C84 C83 H83 119.0 . .
C83 C84 C79 120.9(8) . .
C83 C84 H84 119.5 . .
C79 C84 H84 119.5 . .
C85 N1 Ti1 119.0(5) . .
C85 N1 H1A 107.6 . .
Ti1 N1 H1A 107.6 . .
C85 N1 H1B 107.6 . .
Ti1 N1 H1B 107.6 . .
H1A N1 H1B 107.0 . .
N1 C85 C86 112.2(6) . .
N1 C85 C92 105.2(6) . .
C86 C85 C92 115.9(6) . .
N1 C85 H85 107.7 . .
C86 C85 H85 107.7 . .
C92 C85 H85 107.7 . .
C91 C86 C87 115.2(8) . .
C91 C86 C85 124.0(8) . .
C87 C86 C85 120.4(8) . .
C88 C87 C86 122.2(10) . .
C88 C87 H87 118.9 . .
C86 C87 H87 118.9 . .
C89 C88 C87 118.1(12) . .
C89 C88 H88 121.0 . .
C87 C88 H88 121.0 . .
C88 C89 C90 123.1(11) . .
C88 C89 H89 118.5 . .
C90 C89 H89 118.5 . .
C91 C90 C89 119.7(9) . .
C91 C90 H90 120.2 . .
C89 C90 H90 120.2 . .
C90 C91 C86 121.6(9) . .
C90 C91 H91 119.2 . .
C86 C91 H91 119.2 . .
C92 N2 Ti1 109.7(4) . .
C92 N2 H2A 109.7 . .
Ti1 N2 H2A 109.7 . .
C92 N2 H2B 109.7 . .
Ti1 N2 H2B 109.7 . .
H2A N2 H2B 108.2 . .
N2 C92 C85 106.0(6) . .
N2 C92 C93 110.9(6) . .
C85 C92 C93 116.6(6) . .
N2 C92 H92 107.7 . .
C85 C92 H92 107.7 . .
C93 C92 H92 107.7 . .
C94 C93 C98 118.7(9) . .
C94 C93 C92 117.1(9) . .
C98 C93 C92 124.2(9) . .
C95 C94 C93 118.6(11) . .
C95 C94 H94 120.7 . .
C93 C94 H94 120.7 . .
C94 C95 C96 125.5(11) . .
C94 C95 H95 117.2 . .
C96 C95 H95 117.2 . .
C97 C96 C95 113.7(9) . .
C97 C96 H96 123.1 . .
C95 C96 H96 123.1 . .
C98 C97 C96 121.1(10) . .
C98 C97 H97 119.5 . .
C96 C97 H97 119.5 . .
C97 C98 C93 121.8(10) . .
C97 C98 H98 119.1 . .
C93 C98 H98 119.1 . .
C99 N3 Ti2 108.2(4) . .
C99 N3 H3A 110.1 . .
Ti2 N3 H3A 110.1 . .
C99 N3 H3B 110.1 . .
Ti2 N3 H3B 110.1 . .
H3A N3 H3B 108.4 . .
N3 C99 C106 105.9(6) . .
N3 C99 C100 112.9(6) . .
C106 C99 C100 115.0(6) . .
N3 C99 H99 107.6 . .
C106 C99 H99 107.6 . .
C100 C99 H99 107.6 . .
C101 C100 C105 118.1(9) . .
C101 C100 C99 122.2(8) . .
C105 C100 C99 119.6(8) . .
C100 C101 C102 119.6(10) . .
C100 C101 H101 120.2 . .
C102 C101 H101 120.2 . .
C103 C102 C101 122.5(11) . .
C103 C102 H102 118.8 . .
C101 C102 H102 118.8 . .
C102 C103 C104 118.4(10) . .
C102 C103 H103 120.8 . .
C104 C103 H103 120.8 . .
C105 C104 C103 119.7(10) . .
C105 C104 H104 120.1 . .
C103 C104 H104 120.1 . .
C104 C105 C100 121.3(10) . .
C104 C105 H105 119.4 . .
C100 C105 H105 119.4 . .
C106 N4 Ti2 115.1(5) . .
C106 N4 H4A 108.5 . .
Ti2 N4 H4A 108.5 . .
C106 N4 H4B 108.5 . .
Ti2 N4 H4B 108.5 . .
H4A N4 H4B 107.5 . .
N4 C106 C107 110.5(6) . .
N4 C106 C99 106.3(6) . .
C107 C106 C99 115.8(6) . .
N4 C106 H106 108.0 . .
C107 C106 H106 108.0 . .
C99 C106 H106 108.0 . .
C112 C107 C108 114.1(8) . .
C112 C107 C106 125.5(8) . .
C108 C107 C106 120.4(7) . .
C109 C108 C107 122.8(9) . .
C109 C108 H108 118.6 . .
C107 C108 H108 118.6 . .
C108 C109 C110 121.5(10) . .
C108 C109 H109 119.3 . .
C110 C109 H109 119.3 . .
C109 C110 C111 118.7(9) . .
C109 C110 H110 120.6 . .
C111 C110 H110 120.6 . .
C112 C111 C110 119.3(9) . .
C112 C111 H111 120.4 . .
C110 C111 H111 120.4 . .
C111 C112 C107 123.3(9) . .
C111 C112 H112 118.4 . .
C107 C112 H112 118.4 . .
O14 Ti3 O9 107.9(2) . .
O14 Ti3 O10 96.2(2) . .
O9 Ti3 O10 90.3(2) . .
O14 Ti3 O13 89.9(2) . .
O9 Ti3 O13 98.5(2) . .
O10 Ti3 O13 167.2(2) . .
O14 Ti3 N5 163.4(2) . .
O9 Ti3 N5 87.1(2) . .
O10 Ti3 N5 90.8(2) . .
O13 Ti3 N5 80.5(2) . .
O14 Ti3 N6 90.6(2) . .
O9 Ti3 N6 161.4(2) . .
O10 Ti3 N6 86.2(2) . .
O13 Ti3 N6 82.5(2) . .
N5 Ti3 N6 74.8(2) . .
O15 Ti4 O12 107.9(2) . .
O15 Ti4 O16 91.3(2) . .
O12 Ti4 O16 95.9(2) . .
O15 Ti4 O11 96.7(2) . .
O12 Ti4 O11 91.6(2) . .
O16 Ti4 O11 166.9(3) . .
O15 Ti4 N8 161.2(2) . .
O12 Ti4 N8 89.7(2) . .
O16 Ti4 N8 80.3(2) . .
O11 Ti4 N8 88.9(2) . .
O15 Ti4 N7 88.0(2) . .
O12 Ti4 N7 164.0(2) . .
O16 Ti4 N7 82.1(2) . .
O11 Ti4 N7 87.8(2) . .
N8 Ti4 N7 74.3(2) . .
C114 C113 C118 118.1(8) . .
C114 C113 C119 125.4(8) . .
C118 C113 C119 116.4(7) . .
C113 C114 C115 123.1(9) . .
C113 C114 H114 118.4 . .
C115 C114 H114 118.4 . .
C116 C115 C114 119.4(9) . .
C116 C115 H115 120.3 . .
C114 C115 H115 120.3 . .
C115 C116 C117 120.5(9) . .
C115 C116 H116 119.7 . .
C117 C116 H116 119.7 . .
C118 C117 C116 117.7(10) . .
C118 C117 H117 121.2 . .
C116 C117 H117 121.2 . .
C117 C118 C113 121.0(8) . .
C117 C118 H118 119.5 . .
C113 C118 H118 119.5 . .
C124 C119 C120 118.9(8) . .
C124 C119 C113 121.0(8) . .
C120 C119 C113 119.8(7) . .
O9 C120 C119 119.1(7) . .
O9 C120 C121 122.4(8) . .
C119 C120 C121 118.5(7) . .
C120 O9 Ti3 133.7(5) . .
C122 C121 C120 118.0(9) . .
C122 C121 C125 118.8(8) . .
C120 C121 C125 123.2(8) . .
C123 C122 C121 124.9(8) . .
C123 C122 H122 117.5 . .
C121 C122 H122 117.5 . .
C122 C123 C124 117.0(9) . .
C122 C123 H123 121.5 . .
C124 C123 H123 121.5 . .
C119 C124 C123 122.6(10) . .
C119 C124 H124 118.7 . .
C123 C124 H124 118.7 . .
C130 C125 C126 117.3(9) . .
C130 C125 C121 119.0(8) . .
C126 C125 C121 123.3(8) . .
C127 C126 O10 117.6(8) . .
C127 C126 C125 125.1(8) . .
O10 C126 C125 117.1(8) . .
C126 O10 Ti3 130.4(5) . .
C126 C127 C131 123.7(8) . .
C126 C127 C128 115.3(9) . .
C131 C127 C128 121.0(8) . .
C129 C128 C127 121.5(9) . .
C129 C128 H128 119.3 . .
C127 C128 H128 119.3 . .
C128 C129 C130 119.0(8) . .
C128 C129 H129 120.5 . .
C130 C129 H129 120.5 . .
C125 C130 C129 121.6(9) . .
C125 C130 H130 119.2 . .
C129 C130 H130 119.2 . .
C127 C131 C132 123.4(8) . .
C127 C131 C136 122.9(8) . .
C132 C131 C136 113.4(8) . .
C133 C132 C131 125.0(8) . .
C133 C132 H132 117.5 . .
C131 C132 H132 117.5 . .
C132 C133 C134 121.2(8) . .
C132 C133 H133 119.4 . .
C134 C133 H133 119.4 . .
C133 C134 C135 118.4(8) . .
C133 C134 C137 121.8(8) . .
C135 C134 C137 119.8(8) . .
C136 C135 C134 120.2(8) . .
C136 C135 H135 119.9 . .
C134 C135 H135 119.9 . .
C135 C136 C131 121.7(7) . .
C135 C136 H136 119.2 . .
C131 C136 H136 119.2 . .
C138 C137 C142 114.2(8) . .
C138 C137 C134 123.7(7) . .
C142 C137 C134 122.0(8) . .
O11 C138 C139 120.3(8) . .
O11 C138 C137 115.8(7) . .
C139 C138 C137 123.8(8) . .
C138 O11 Ti4 128.4(5) . .
C140 C139 C138 117.0(8) . .
C140 C139 C143 120.5(8) . .
C138 C139 C143 122.2(8) . .
C139 C140 C141 121.7(8) . .
C139 C140 H140 119.1 . .
C141 C140 H140 119.1 . .
C142 C141 C140 118.5(8) . .
C142 C141 H141 120.7 . .
C140 C141 H141 120.7 . .
C141 C142 C137 124.6(8) . .
C141 C142 H142 117.7 . .
C137 C142 H142 117.7 . .
C144 C143 C148 117.8(8) . .
C144 C143 C139 127.3(7) . .
C148 C143 C139 114.8(7) . .
O12 C144 C143 122.4(7) . .
O12 C144 C145 115.7(7) . .
C143 C144 C145 121.7(7) . .
C144 O12 Ti4 132.8(5) . .
C146 C145 C144 117.8(8) . .
C146 C145 C149 116.8(8) . .
C144 C145 C149 125.3(7) . .
C145 C146 C147 123.1(9) . .
C145 C146 H146 118.5 . .
C147 C146 H146 118.5 . .
C148 C147 C146 116.6(9) . .
C148 C147 H147 121.7 . .
C146 C147 H147 121.7 . .
C147 C148 C143 122.6(9) . .
C147 C148 H148 118.7 . .
C143 C148 H148 118.7 . .
C150 C149 C154 116.7(9) . .
C150 C149 C145 124.8(8) . .
C154 C149 C145 118.5(8) . .
C151 C150 C149 121.7(10) . .
C151 C150 H150 119.2 . .
C149 C150 H150 119.2 . .
C150 C151 C152 120.5(10) . .
C150 C151 H151 119.8 . .
C152 C151 H151 119.8 . .
C153 C152 C151 122.1(11) . .
C153 C152 H152 118.9 . .
C151 C152 H152 118.9 . .
C152 C153 C154 116.1(10) . .
C152 C153 H153 121.9 . .
C154 C153 H153 121.9 . .
C149 C154 C153 122.7(9) . .
C149 C154 H154 118.6 . .
C153 C154 H154 118.6 . .
C156 C155 C160 118.7(9) . .
C156 C155 C161 123.3(8) . .
C160 C155 C161 117.9(8) . .
C155 C156 C157 120.4(9) . .
C155 C156 H156 119.8 . .
C157 C156 H156 119.8 . .
C158 C157 C156 120.3(9) . .
C158 C157 H157 119.8 . .
C156 C157 H157 119.8 . .
C159 C158 C157 121.8(10) . .
C159 C158 H158 119.1 . .
C157 C158 H158 119.1 . .
C158 C159 C160 120.4(9) . .
C158 C159 H159 119.8 . .
C160 C159 H159 119.8 . .
C155 C160 C159 118.1(8) . .
C155 C160 H160 121.0 . .
C159 C160 H160 121.0 . .
C162 C161 C166 119.5(8) . .
C162 C161 C155 121.6(7) . .
C166 C161 C155 118.8(8) . .
O13 C162 C161 117.4(7) . .
O13 C162 C163 120.1(7) . .
C161 C162 C163 122.4(7) . .
C162 O13 Ti3 137.4(5) . .
C164 C163 C167 117.8(7) . .
C164 C163 C162 114.0(7) . .
C167 C163 C162 128.1(8) . .
C165 C164 C163 123.6(8) . .
C165 C164 H164 118.2 . .
C163 C164 H164 118.2 . .
C166 C165 C164 120.7(8) . .
C166 C165 H165 119.6 . .
C164 C165 H165 119.6 . .
C165 C166 C161 119.4(8) . .
C165 C166 H166 120.3 . .
C161 C166 H166 120.3 . .
C172 C167 C163 117.2(7) . .
C172 C167 C168 114.9(8) . .
C163 C167 C168 127.9(8) . .
O14 C168 C169 119.0(7) . .
O14 C168 C167 117.9(7) . .
C169 C168 C167 123.1(8) . .
C168 O14 Ti3 138.3(5) . .
C168 C169 C170 116.5(8) . .
C168 C169 C173 125.9(7) . .
C170 C169 C173 117.6(8) . .
C171 C170 C169 120.8(10) . .
C171 C170 H170 119.6 . .
C169 C170 H170 119.6 . .
C170 C171 C172 122.4(8) . .
C170 C171 H171 118.8 . .
C172 C171 H171 118.8 . .
C167 C172 C171 121.9(8) . .
C167 C172 H172 119.0 . .
C171 C172 H172 119.0 . .
C174 C173 C178 114.9(7) . .
C174 C173 C169 125.0(8) . .
C178 C173 C169 120.1(7) . .
C175 C174 C173 121.6(8) . .
C175 C174 H174 119.2 . .
C173 C174 H174 119.2 . .
C174 C175 C176 125.5(8) . .
C174 C175 H175 117.2 . .
C176 C175 H175 117.2 . .
C175 C176 C177 111.9(7) . .
C175 C176 C179 123.7(7) . .
C177 C176 C179 123.8(7) . .
C178 C177 C176 123.1(8) . .
C178 C177 H177 118.5 . .
C176 C177 H177 118.5 . .
C177 C178 C173 122.8(7) . .
C177 C178 H178 118.6 . .
C173 C178 H178 118.6 . .
C180 C179 C184 116.8(7) . .
C180 C179 C176 124.7(7) . .
C184 C179 C176 118.4(7) . .
O15 C180 C179 118.8(7) . .
O15 C180 C181 119.1(7) . .
C179 C180 C181 122.1(7) . .
C180 O15 Ti4 138.6(5) . .
C182 C181 C180 114.9(7) . .
C182 C181 C185 116.7(7) . .
C180 C181 C185 128.4(7) . .
C183 C182 C181 122.4(7) . .
C183 C182 H182 118.8 . .
C181 C182 H182 118.8 . .
C184 C183 C182 120.2(8) . .
C184 C183 H183 119.9 . .
C182 C183 H183 119.9 . .
C183 C184 C179 123.3(8) . .
C183 C184 H184 118.4 . .
C179 C184 H184 118.4 . .
C190 C185 C186 114.9(8) . .
C190 C185 C181 119.6(8) . .
C186 C185 C181 125.4(8) . .
O16 C186 C187 119.1(8) . .
O16 C186 C185 121.3(7) . .
C187 C186 C185 119.6(8) . .
C186 O16 Ti4 136.5(5) . .
C188 C187 C186 117.4(9) . .
C188 C187 C191 124.7(8) . .
C186 C187 C191 117.8(8) . .
C187 C188 C189 125.9(8) . .
C187 C188 H188 117.1 . .
C189 C188 H188 117.1 . .
C188 C189 C190 116.4(9) . .
C188 C189 H189 121.8 . .
C190 C189 H189 121.8 . .
C185 C190 C189 125.6(10) . .
C185 C190 H190 117.2 . .
C189 C190 H190 117.2 . .
C196 C191 C192 120.1(9) . .
C196 C191 C187 119.9(8) . .
C192 C191 C187 119.8(8) . .
C193 C192 C191 119.5(9) . .
C193 C192 H192 120.2 . .
C191 C192 H192 120.2 . .
C194 C193 C192 121.8(9) . .
C194 C193 H193 119.1 . .
C192 C193 H193 119.1 . .
C193 C194 C195 118.4(10) . .
C193 C194 H194 120.8 . .
C195 C194 H194 120.8 . .
C194 C195 C196 123.2(8) . .
C194 C195 H195 118.4 . .
C196 C195 H195 118.4 . .
C191 C196 C195 116.1(9) . .
C191 C196 H196 121.9 . .
C195 C196 H196 121.9 . .
C197 N5 Ti3 112.1(5) . .
C197 N5 H5A 109.2 . .
Ti3 N5 H5A 109.2 . .
C197 N5 H5B 109.2 . .
Ti3 N5 H5B 109.2 . .
H5A N5 H5B 107.9 . .
N5 C197 C204 108.6(6) . .
N5 C197 C198 109.2(7) . .
C204 C197 C198 116.1(7) . .
N5 C197 H197 107.5 . .
C204 C197 H197 107.5 . .
C198 C197 H197 107.5 . .
C203 C198 C199 118.1(10) . .
C203 C198 C197 118.0(9) . .
C199 C198 C197 123.5(9) . .
C198 C199 C200 120.3(11) . .
C198 C199 H199 119.9 . .
C200 C199 H199 119.9 . .
C201 C200 C199 121.7(12) . .
C201 C200 H200 119.1 . .
C199 C200 H200 119.1 . .
C200 C201 C202 119.2(10) . .
C200 C201 H201 120.4 . .
C202 C201 H201 120.4 . .
C203 C202 C201 116.0(11) . .
C203 C202 H202 122.0 . .
C201 C202 H202 122.0 . .
C198 C203 C202 124.4(12) . .
C198 C203 H203 117.8 . .
C202 C203 H203 117.8 . .
C204 N6 Ti3 115.4(4) . .
C204 N6 H6A 108.4 . .
Ti3 N6 H6A 108.4 . .
C204 N6 H6B 108.4 . .
Ti3 N6 H6B 108.4 . .
H6A N6 H6B 107.5 . .
C205 C204 C197 113.1(6) . .
C205 C204 N6 113.5(6) . .
C197 C204 N6 107.8(6) . .
C205 C204 H204 107.4 . .
C197 C204 H204 107.4 . .
N6 C204 H204 107.4 . .
C210 C205 C206 118.7(9) . .
C210 C205 C204 123.3(8) . .
C206 C205 C204 117.6(7) . .
C205 C206 C207 118.2(10) . .
C205 C206 H206 120.9 . .
C207 C206 H206 120.9 . .
C208 C207 C206 118.8(9) . .
C208 C207 H207 120.6 . .
C206 C207 H207 120.6 . .
C209 C208 C207 122.0(10) . .
C209 C208 H208 119.0 . .
C207 C208 H208 119.0 . .
C208 C209 C210 120.3(10) . .
C208 C209 H209 119.8 . .
C210 C209 H209 119.8 . .
C205 C210 C209 121.7(10) . .
C205 C210 H210 119.1 . .
C209 C210 H210 119.1 . .
C211 N7 Ti4 116.8(5) . .
C211 N7 H7A 108.1 . .
Ti4 N7 H7A 108.1 . .
C211 N7 H7B 108.1 . .
Ti4 N7 H7B 108.1 . .
H7A N7 H7B 107.3 . .
C212 C211 N7 113.3(7) . .
C212 C211 C218 110.2(6) . .
N7 C211 C218 106.4(6) . .
C212 C211 H211 109.0 . .
N7 C211 H211 109.0 . .
C218 C211 H211 109.0 . .
C217 C212 C213 117.9(9) . .
C217 C212 C211 124.4(8) . .
C213 C212 C211 117.8(8) . .
C212 C213 C214 119.5(10) . .
C212 C213 H213 120.2 . .
C214 C213 H213 120.2 . .
C215 C214 C213 122.0(10) . .
C215 C214 H214 119.0 . .
C213 C214 H214 119.0 . .
C216 C215 C214 118.1(9) . .
C216 C215 H215 120.9 . .
C214 C215 H215 120.9 . .
C215 C216 C217 121.7(9) . .
C215 C216 H216 119.2 . .
C217 C216 H216 119.2 . .
C212 C217 C216 120.2(9) . .
C212 C217 H217 119.9 . .
C216 C217 H217 119.9 . .
C218 N8 Ti4 112.0(4) . .
C218 N8 H8A 109.2 . .
Ti4 N8 H8A 109.2 . .
C218 N8 H8B 109.2 . .
Ti4 N8 H8B 109.2 . .
H8A N8 H8B 107.9 . .
N8 C218 C219 111.8(6) . .
N8 C218 C211 105.9(5) . .
C219 C218 C211 116.8(6) . .
N8 C218 H218 107.3 . .
C219 C218 H218 107.3 . .
C211 C218 H218 107.3 . .
C220 C219 C224 120.0 . .
C220 C219 C218 117.2(5) . .
C224 C219 C218 122.7(5) . .
C219 C220 C221 120.0 . .
C219 C220 H220 120.0 . .
C221 C220 H220 120.0 . .
C222 C221 C220 120.0 . .
C222 C221 H221 120.0 . .
C220 C221 H221 120.0 . .
C221 C222 C223 120.0 . .
C221 C222 H222 120.0 . .
C223 C222 H222 120.0 . .
C222 C223 C224 120.0 . .
C222 C223 H223 120.0 . .
C224 C223 H223 120.0 . .
C223 C224 C219 120.0 . .
C223 C224 H224 120.0 . .
C219 C224 H224 120.0 . .
C226 C225 C230 120.0 . .
C226 C225 C231 111.9(13) . .
C230 C225 C231 128.0(13) . .
C227 C226 C225 120.0 . .
C227 C226 H226 120.0 . .
C225 C226 H226 120.0 . .
C226 C227 C228 120.0 . .
C226 C227 H227 120.0 . .
C228 C227 H227 120.0 . .
C227 C228 C229 120.0 . .
C227 C228 H228 120.0 . .
C229 C228 H228 120.0 . .
C230 C229 C228 120.0 . .
C230 C229 H229 120.0 . .
C228 C229 H229 120.0 . .
C229 C230 C225 120.0 . .
C229 C230 H230 120.0 . .
C225 C230 H230 120.0 . .
C225 C231 H23A 109.5 . .
C225 C231 H23B 109.5 . .
H23A C231 H23B 109.5 . .
C225 C231 H23C 109.5 . .
H23A C231 H23C 109.5 . .
H23B C231 H23C 109.5 . .
C233 C232 C237 120.0 . .
C233 C232 C238 117.4(9) . .
C237 C232 C238 121.9(9) . .
C234 C233 C232 120.0 . .
C234 C233 H233 120.0 . .
C232 C233 H233 120.0 . .
C233 C234 C235 120.0 . .
C233 C234 H234 120.0 . .
C235 C234 H234 120.0 . .
C234 C235 C236 120.0 . .
C234 C235 H235 120.0 . .
C236 C235 H235 120.0 . .
C237 C236 C235 120.0 . .
C237 C236 H236 120.0 . .
C235 C236 H236 120.0 . .
C236 C237 C232 120.0 . .
C236 C237 H237 120.0 . .
C232 C237 H237 120.0 . .
C232 C238 H23D 109.5 . .
C232 C238 H23E 109.5 . .
H23D C238 H23E 109.5 . .
C232 C238 H23F 109.5 . .
H23D C238 H23F 109.5 . .
H23E C238 H23F 109.5 . .
C240 C239 C244 120.0 . .
C240 C239 C245 118.5(7) . .
C244 C239 C245 121.3(7) . .
C239 C240 C241 120.0 . .
C239 C240 H240 120.0 . .
C241 C240 H240 120.0 . .
C240 C241 C242 120.0 . .
C240 C241 H241 120.0 . .
C242 C241 H241 120.0 . .
C243 C242 C241 120.0 . .
C243 C242 H242 120.0 . .
C241 C242 H242 120.0 . .
C242 C243 C244 120.0 . .
C242 C243 H243 120.0 . .
C244 C243 H243 120.0 . .
C243 C244 C239 120.0 . .
C243 C244 H244 120.0 . .
C239 C244 H244 120.0 . .
C239 C245 H24A 109.5 . .
C239 C245 H24B 109.5 . .
H24A C245 H24B 109.5 . .
C239 C245 H24C 109.5 . .
H24A C245 H24C 109.5 . .
H24B C245 H24C 109.5 . .
C247 C246 C251 120.0 . .
C247 C246 C252 119.8(8) . .
C251 C246 C252 120.1(8) . .
C248 C247 C246 120.0 . .
C248 C247 H247 120.0 . .
C246 C247 H247 120.0 . .
C247 C248 C249 120.0 . .
C247 C248 H248 120.0 . .
C249 C248 H248 120.0 . .
C250 C249 C248 120.0 . .
C250 C249 H249 120.0 . .
C248 C249 H249 120.0 . .
C249 C250 C251 120.0 . .
C249 C250 H250 120.0 . .
C251 C250 H250 120.0 . .
C250 C251 C246 120.0 . .
C250 C251 H251 120.0 . .
C246 C251 H251 120.0 . .
C246 C252 H25A 109.5 . .
C246 C252 H25B 109.5 . .
H25A C252 H25B 109.5 . .
C246 C252 H25C 109.5 . .
H25A C252 H25C 109.5 . .
H25B C252 H25C 109.5 . .
C254 C253 C258 120.0 . .
C254 C253 C259 126.7(7) . .
C258 C253 C259 113.2(7) . .
C255 C254 C253 120.0 . .
C255 C254 H254 120.0 . .
C253 C254 H254 120.0 . .
C256 C255 C254 120.0 . .
C256 C255 H255 120.0 . .
C254 C255 H255 120.0 . .
C255 C256 C257 120.0 . .
C255 C256 H256 120.0 . .
C257 C256 H256 120.0 . .
C256 C257 C258 120.0 . .
C256 C257 H257 120.0 . .
C258 C257 H257 120.0 . .
C257 C258 C253 120.0 . .
C257 C258 H258 120.0 . .
C253 C258 H258 120.0 . .
C253 C259 H25D 109.5 . .
C253 C259 H25E 109.5 . .
H25D C259 H25E 109.5 . .
C253 C259 H25F 109.5 . .
H25D C259 H25F 109.5 . .
H25E C259 H25F 109.5 . .
C261 C260 C265 120.0 . .
C261 C260 H260 120.0 . .
C265 C260 H260 120.0 . .
C262 C261 C260 120.0 . .
C262 C261 H261 120.0 . .
C260 C261 H261 120.0 . .
C261 C262 C263 120.0 . .
C261 C262 C266 118.9(9) . .
C263 C262 C266 120.6(9) . .
C262 C263 C264 120.0 . .
C262 C263 H263 120.0 . .
C264 C263 H263 120.0 . .
C263 C264 C265 120.0 . .
C263 C264 H264 120.0 . .
C265 C264 H264 120.0 . .
C264 C265 C260 120.0 . .
C264 C265 H265 120.0 . .
C260 C265 H265 120.0 . .
C262 C266 H26A 109.5 . .
C262 C266 H26B 109.5 . .
H26A C266 H26B 109.5 . .
C262 C266 H26C 109.5 . .
H26A C266 H26C 109.5 . .
H26B C266 H26C 109.5 . .

loop_
_geom_bond_atom_site_label_1
_geom_bond_atom_site_label_2
_geom_bond_distance
_geom_bond_site_symmetry_2
Ti1 O2 1.846(5) .
Ti1 O5 1.864(6) .
Ti1 O1 1.893(5) .
Ti1 O6 1.921(5) .
Ti1 N1 2.211(6) .
Ti1 N2 2.287(6) .
Ti2 O3 1.847(6) .
Ti2 O8 1.861(6) .
Ti2 O7 1.885(5) .
Ti2 O4 1.891(5) .
Ti2 N4 2.218(7) .
Ti2 N3 2.284(6) .
C1 C6 1.397(12) .
C1 C2 1.416(11) .
C1 C7 1.497(11) .
C2 C3 1.388(12) .
C2 H2 0.9500 .
C3 C4 1.381(14) .
C3 H3 0.9500 .
C4 C5 1.483(13) .
C4 H4 0.9500 .
C5 C6 1.323(13) .
C5 H5 0.9500 .
C6 H6 0.9500 .
C7 C12 1.356(12) .
C7 C8 1.395(12) .
C8 O1 1.359(9) .
C8 C9 1.389(12) .
C9 C10 1.410(11) .
C9 C13 1.544(11) .
C10 C11 1.343(12) .
C10 H10 0.9500 .
C11 C12 1.416(13) .
C11 H11 0.9500 .
C12 H12 0.9500 .
C13 C14 1.394(11) .
C13 C18 1.445(11) .
C14 O2 1.351(9) .
C14 C15 1.422(11) .
C15 C16 1.384(11) .
C15 C19 1.500(11) .
C16 C17 1.422(11) .
C16 H16 0.9500 .
C17 C18 1.346(12) .
C17 H17 0.9500 .
C18 H18 0.9500 .
C19 C20 1.385(11) .
C19 C24 1.408(11) .
C20 C21 1.424(11) .
C20 H20 0.9500 .
C21 C22 1.342(11) .
C21 H21 0.9500 .
C22 C23 1.402(11) .
C22 C25 1.515(11) .
C23 C24 1.437(11) .
C23 H23 0.9500 .
C24 H24 0.9500 .
C25 C30 1.394(11) .
C25 C26 1.427(11) .
C26 O3 1.364(9) .
C26 C27 1.430(11) .
C27 C28 1.383(12) .
C27 C31 1.510(11) .
C28 C29 1.424(13) .
C28 H28 0.9500 .
C29 C30 1.422(12) .
C29 H29 0.9500 .
C30 H30 0.9500 .
C31 C32 1.376(12) .
C31 C36 1.446(11) .
C32 O4 1.340(9) .
C32 C33 1.375(11) .
C33 C34 1.421(12) .
C33 C37 1.505(12) .
C34 C35 1.402(14) .
C34 H34 0.9500 .
C35 C36 1.374(13) .
C35 H35 0.9500 .
C36 H36 0.9500 .
C37 C42 1.330(12) .
C37 C38 1.461(12) .
C38 C39 1.351(13) .
C38 H38 0.9500 .
C39 C40 1.381(13) .
C39 H39 0.9500 .
C40 C41 1.447(14) .
C40 H40 0.9500 .
C41 C42 1.417(13) .
C41 H41 0.9500 .
C42 H42 0.9500 .
C43 C48 1.345(12) .
C43 C44 1.462(12) .
C43 C49 1.506(11) .
C44 C45 1.411(12) .
C44 H44 0.9500 .
C45 C46 1.380(14) .
C45 H45 0.9500 .
C46 C47 1.342(13) .
C46 H46 0.9500 .
C47 C48 1.403(12) .
C47 H47 0.9500 .
C48 H48 0.9500 .
C49 C54 1.387(11) .
C49 C50 1.400(11) .
C50 C51 1.375(11) .
C50 O5 1.380(9) .
C51 C52 1.419(11) .
C51 C55 1.480(11) .
C52 C53 1.375(12) .
C52 H52 0.9500 .
C53 C54 1.358(12) .
C53 H53 0.9500 .
C54 H54 0.9500 .
C55 C56 1.405(10) .
C55 C60 1.455(12) .
C56 O6 1.304(9) .
C56 C57 1.436(10) .
C57 C58 1.363(12) .
C57 C61 1.555(11) .
C58 C59 1.366(12) .
C58 H58 0.9500 .
C59 C60 1.359(13) .
C59 H59 0.9500 .
C60 H60 0.9500 .
C61 C62 1.339(12) .
C61 C66 1.366(11) .
C62 C63 1.304(12) .
C62 H62 0.9500 .
C63 C64 1.364(11) .
C63 H63 0.9500 .
C64 C65 1.396(10) .
C64 C67 1.538(11) .
C65 C66 1.405(10) .
C65 H65 0.9500 .
C66 H66 0.9500 .
C67 C72 1.377(12) .
C67 C68 1.380(12) .
C68 O7 1.344(9) .
C68 C69 1.406(12) .
C69 C70 1.406(12) .
C69 C73 1.513(12) .
C70 C71 1.333(13) .
C70 H70 0.9500 .
C71 C72 1.413(13) .
C71 H71 0.9500 .
C72 H72 0.9500 .
C73 C78 1.378(11) .
C73 C74 1.418(12) .
C74 O8 1.347(9) .
C74 C75 1.421(12) .
C75 C76 1.382(11) .
C75 C79 1.505(12) .
C76 C77 1.376(11) .
C76 H76 0.9500 .
C77 C78 1.340(12) .
C77 H77 0.9500 .
C78 H78 0.9500 .
C79 C84 1.370(11) .
C79 C80 1.426(12) .
C80 C81 1.421(13) .
C80 H80 0.9500 .
C81 C82 1.381(14) .
C81 H81 0.9500 .
C82 C83 1.344(13) .
C82 H82 0.9500 .
C83 C84 1.349(11) .
C83 H83 0.9500 .
C84 H84 0.9500 .
N1 C85 1.459(9) .
N1 H1A 0.9100 .
N1 H1B 0.9100 .
C85 C86 1.475(11) .
C85 C92 1.530(10) .
C85 H85 1.0000 .
C86 C91 1.439(12) .
C86 C87 1.440(13) .
C87 C88 1.379(15) .
C87 H87 0.9500 .
C88 C89 1.341(15) .
C88 H88 0.9500 .
C89 C90 1.400(15) .
C89 H89 0.9500 .
C90 C91 1.330(13) .
C90 H90 0.9500 .
C91 H91 0.9500 .
N2 C92 1.474(9) .
N2 H2A 0.9100 .
N2 H2B 0.9100 .
C92 C93 1.543(11) .
C92 H92 1.0000 .
C93 C94 1.374(13) .
C93 C98 1.383(13) .
C94 C95 1.270(17) .
C94 H94 0.9500 .
C95 C96 1.445(17) .
C95 H95 0.9500 .
C96 C97 1.378(13) .
C96 H96 0.9500 .
C97 C98 1.332(14) .
C97 H97 0.9500 .
C98 H98 0.9500 .
N3 C99 1.473(9) .
N3 H3A 0.9100 .
N3 H3B 0.9100 .
C99 C106 1.510(10) .
C99 C100 1.553(10) .
C99 H99 1.0000 .
C100 C101 1.336(12) .
C100 C105 1.372(12) .
C101 C102 1.386(14) .
C101 H101 0.9500 .
C102 C103 1.293(14) .
C102 H102 0.9500 .
C103 C104 1.384(16) .
C103 H103 0.9500 .
C104 C105 1.339(15) .
C104 H104 0.9500 .
C105 H105 0.9500 .
N4 C106 1.474(10) .
N4 H4A 0.9100 .
N4 H4B 0.9100 .
C106 C107 1.490(11) .
C106 H106 1.0000 .
C107 C112 1.398(11) .
C107 C108 1.405(12) .
C108 C109 1.322(15) .
C108 H108 0.9500 .
C109 C110 1.345(15) .
C109 H109 0.9500 .
C110 C111 1.396(15) .
C110 H110 0.9500 .
C111 C112 1.331(12) .
C111 H111 0.9500 .
C112 H112 0.9500 .
Ti3 O14 1.824(6) .
Ti3 O9 1.857(5) .
Ti3 O10 1.873(5) .
Ti3 O13 1.894(5) .
Ti3 N5 2.205(7) .
Ti3 N6 2.239(6) .
Ti4 O15 1.816(5) .
Ti4 O12 1.870(5) .
Ti4 O16 1.874(5) .
Ti4 O11 1.891(5) .
Ti4 N8 2.213(7) .
Ti4 N7 2.239(7) .
C113 C114 1.306(12) .
C113 C118 1.445(11) .
C113 C119 1.458(12) .
C114 C115 1.394(13) .
C114 H114 0.9500 .
C115 C116 1.383(14) .
C115 H115 0.9500 .
C116 C117 1.400(14) .
C116 H116 0.9500 .
C117 C118 1.395(13) .
C117 H117 0.9500 .
C118 H118 0.9500 .
C119 C124 1.398(13) .
C119 C120 1.440(12) .
C120 O9 1.320(9) .
C120 C121 1.463(11) .
C121 C122 1.385(13) .
C121 C125 1.481(13) .
C122 C123 1.372(15) .
C122 H122 0.9500 .
C123 C124 1.427(14) .
C123 H123 0.9500 .
C124 H124 0.9500 .
C125 C130 1.341(13) .
C125 C126 1.413(12) .
C126 C127 1.369(12) .
C126 O10 1.400(9) .
C127 C131 1.413(12) .
C127 C128 1.426(11) .
C128 C129 1.383(12) .
C128 H128 0.9500 .
C129 C130 1.420(13) .
C129 H129 0.9500 .
C130 H130 0.9500 .
C131 C132 1.449(11) .
C131 C136 1.466(11) .
C132 C133 1.349(13) .
C132 H132 0.9500 .
C133 C134 1.408(12) .
C133 H133 0.9500 .
C134 C135 1.432(11) .
C134 C137 1.461(12) .
C135 C136 1.419(12) .
C135 H135 0.9500 .
C136 H136 0.9500 .
C137 C138 1.423(12) .
C137 C142 1.425(11) .
C138 O11 1.378(10) .
C138 C139 1.413(11) .
C139 C140 1.403(13) .
C139 C143 1.448(12) .
C140 C141 1.411(13) .
C140 H140 0.9500 .
C141 C142 1.360(12) .
C141 H141 0.9500 .
C142 H142 0.9500 .
C143 C144 1.407(11) .
C143 C148 1.429(13) .
C144 O12 1.368(9) .
C144 C145 1.410(11) .
C145 C146 1.400(12) .
C145 C149 1.463(12) .
C146 C147 1.422(14) .
C146 H146 0.9500 .
C147 C148 1.391(15) .
C147 H147 0.9500 .
C148 H148 0.9500 .
C149 C150 1.382(12) .
C149 C154 1.411(12) .
C150 C151 1.368(13) .
C150 H150 0.9500 .
C151 C152 1.383(14) .
C151 H151 0.9500 .
C152 C153 1.370(15) .
C152 H152 0.9500 .
C153 C154 1.429(14) .
C153 H153 0.9500 .
C154 H154 0.9500 .
C155 C156 1.364(12) .
C155 C160 1.390(12) .
C155 C161 1.501(12) .
C156 C157 1.381(13) .
C156 H156 0.9500 .
C157 C158 1.363(13) .
C157 H157 0.9500 .
C158 C159 1.272(13) .
C158 H158 0.9500 .
C159 C160 1.456(14) .
C159 H159 0.9500 .
C160 H160 0.9500 .
C161 C162 1.406(11) .
C161 C166 1.425(12) .
C162 O13 1.321(9) .
C162 C163 1.444(10) .
C163 C164 1.411(11) .
C163 C167 1.428(12) .
C164 C165 1.407(12) .
C164 H164 0.9500 .
C165 C166 1.357(13) .
C165 H165 0.9500 .
C166 H166 0.9500 .
C167 C172 1.381(11) .
C167 C168 1.458(11) .
C168 O14 1.359(9) .
C168 C169 1.389(11) .
C169 C170 1.438(11) .
C169 C173 1.462(11) .
C170 C171 1.322(12) .
C170 H170 0.9500 .
C171 C172 1.383(11) .
C171 H171 0.9500 .
C172 H172 0.9500 .
C173 C174 1.412(11) .
C173 C178 1.431(11) .
C174 C175 1.332(11) .
C174 H174 0.9500 .
C175 C176 1.427(11) .
C175 H175 0.9500 .
C176 C177 1.447(10) .
C176 C179 1.475(11) .
C177 C178 1.335(11) .
C177 H177 0.9500 .
C178 H178 0.9500 .
C179 C180 1.393(11) .
C179 C184 1.405(11) .
C180 O15 1.356(9) .
C180 C181 1.429(11) .
C181 C182 1.424(11) .
C181 C185 1.473(12) .
C182 C183 1.355(11) .
C182 H182 0.9500 .
C183 C184 1.318(10) .
C183 H183 0.9500 .
C184 H184 0.9500 .
C185 C190 1.358(12) .
C185 C186 1.468(12) .
C186 O16 1.332(9) .
C186 C187 1.454(12) .
C187 C188 1.335(13) .
C187 C191 1.463(13) .
C188 C189 1.348(13) .
C188 H188 0.9500 .
C189 C190 1.401(12) .
C189 H189 0.9500 .
C190 H190 0.9500 .
C191 C196 1.370(12) .
C191 C192 1.442(12) .
C192 C193 1.354(14) .
C192 H192 0.9500 .
C193 C194 1.338(13) .
C193 H193 0.9500 .
C194 C195 1.386(12) .
C194 H194 0.9500 .
C195 C196 1.417(13) .
C195 H195 0.9500 .
C196 H196 0.9500 .
N5 C197 1.472(9) .
N5 H5A 0.9100 .
N5 H5B 0.9100 .
C197 C204 1.525(10) .
C197 C198 1.561(12) .
C197 H197 1.0000 .
C198 C203 1.318(14) .
C198 C199 1.351(14) .
C199 C200 1.378(16) .
C199 H199 0.9500 .
C200 C201 1.317(17) .
C200 H200 0.9500 .
C201 C202 1.419(18) .
C201 H201 0.9500 .
C202 C203 1.382(15) .
C202 H202 0.9500 .
C203 H203 0.9500 .
N6 C204 1.529(10) .
N6 H6A 0.9100 .
N6 H6B 0.9100 .
C204 C205 1.498(11) .
C204 H204 1.0000 .
C205 C210 1.345(11) .
C205 C206 1.390(13) .
C206 C207 1.438(14) .
C206 H206 0.9500 .
C207 C208 1.400(15) .
C207 H207 0.9500 .
C208 C209 1.255(16) .
C208 H208 0.9500 .
C209 C210 1.426(15) .
C209 H209 0.9500 .
C210 H210 0.9500 .
N7 C211 1.501(9) .
N7 H7A 0.9100 .
N7 H7B 0.9100 .
C211 C212 1.492(11) .
C211 C218 1.562(11) .
C211 H211 1.0000 .
C212 C217 1.369(12) .
C212 C213 1.383(12) .
C213 C214 1.422(14) .
C213 H213 0.9500 .
C214 C215 1.357(14) .
C214 H214 0.9500 .
C215 C216 1.330(15) .
C215 H215 0.9500 .
C216 C217 1.439(14) .
C216 H216 0.9500 .
C217 H217 0.9500 .
N8 C218 1.505(9) .
N8 H8A 0.9100 .
N8 H8B 0.9100 .
C218 C219 1.512(8) .
C218 H218 1.0000 .
C219 C220 1.3900 .
C219 C224 1.3900 .
C220 C221 1.3900 .
C220 H220 0.9500 .
C221 C222 1.3900 .
C221 H221 0.9500 .
C222 C223 1.3900 .
C222 H222 0.9500 .
C223 C224 1.3900 .
C223 H223 0.9500 .
C224 H224 0.9500 .
C225 C226 1.3900 .
C225 C230 1.3900 .
C225 C231 1.468(15) .
C226 C227 1.3900 .
C226 H226 0.9500 .
C227 C228 1.3900 .
C227 H227 0.9500 .
C228 C229 1.3900 .
C228 H228 0.9500 .
C229 C230 1.3900 .
C229 H229 0.9500 .
C230 H230 0.9500 .
C231 H23A 0.9800 .
C231 H23B 0.9800 .
C231 H23C 0.9800 .
C232 C233 1.3900 .
C232 C237 1.3900 .
C232 C238 1.491(13) .
C233 C234 1.3900 .
C233 H233 0.9500 .
C234 C235 1.3900 .
C234 H234 0.9500 .
C235 C236 1.3900 .
C235 H235 0.9500 .
C236 C237 1.3900 .
C236 H236 0.9500 .
C237 H237 0.9500 .
C238 H23D 0.9800 .
C238 H23E 0.9800 .
C238 H23F 0.9800 .
C239 C240 1.3900 .
C239 C244 1.3900 .
C239 C245 1.488(11) .
C240 C241 1.3900 .
C240 H240 0.9500 .
C241 C242 1.3900 .
C241 H241 0.9500 .
C242 C243 1.3900 .
C242 H242 0.9500 .
C243 C244 1.3900 .
C243 H243 0.9500 .
C244 H244 0.9500 .
C245 H24A 0.9800 .
C245 H24B 0.9800 .
C245 H24C 0.9800 .
C246 C247 1.3900 .
C246 C251 1.3900 .
C246 C252 1.485(12) .
C247 C248 1.3900 .
C247 H247 0.9500 .
C248 C249 1.3900 .
C248 H248 0.9500 .
C249 C250 1.3900 .
C249 H249 0.9500 .
C250 C251 1.3900 .
C250 H250 0.9500 .
C251 H251 0.9500 .
C252 H25A 0.9800 .
C252 H25B 0.9800 .
C252 H25C 0.9800 .
C253 C254 1.3900 .
C253 C258 1.3900 .
C253 C259 1.524(10) .
C254 C255 1.3900 .
C254 H254 0.9500 .
C255 C256 1.3900 .
C255 H255 0.9500 .
C256 C257 1.3900 .
C256 H256 0.9500 .
C257 C258 1.3900 .
C257 H257 0.9500 .
C258 H258 0.9500 .
C259 H25D 0.9800 .
C259 H25E 0.9800 .
C259 H25F 0.9800 .
C260 C261 1.3900 .
C260 C265 1.3900 .
C260 H260 0.9500 .
C261 C262 1.3900 .
C261 H261 0.9500 .
C262 C263 1.3900 .
C262 C266 1.535(12) .
C263 C264 1.3900 .
C263 H263 0.9500 .
C264 C265 1.3900 .
C264 H264 0.9500 .
C265 H265 0.9500 .
C266 H26A 0.9800 .
C266 H26B 0.9800 .
C266 H26C 0.9800 .
